data_4519011
loop_
_publ_author_name
'Kimata, Hironori'
'Inagaki, Takashi'
'Mochida, Tomoyuki'

_publ_section_title
;
 Anion-Ordering Phase Transitions in Biferrocenium and Ferrocenium Salts
 with the Bis(trifluoromethanesulfonyl)amide Anion.
;
_journal_issue 32
_journal_name_full 'ACS omega'
_journal_page_first 21139
_journal_page_last 21146
_journal_paper_doi 10.1021/acsomega.1c03059
_journal_volume 6
_journal_year 2021
_chemical_formula_moiety 'C10 H10 Fe, C2 F6 N O4 S2'
_chemical_formula_sum 'C12 H10 F6 Fe N O4 S2'
_chemical_formula_weight 466.18
_space_group_crystal_system monoclinic
_space_group_IT_number 4
_space_group_name_Hall 'P 2yb'
_space_group_name_H-M_alt 'P 1 21 1'
_atom_sites_solution_hydrogens geom
_cell_angle_alpha 90
_cell_angle_beta 90.968(2)
_cell_angle_gamma 90
_cell_formula_units_Z 16
_cell_length_a 16.5057(18)
_cell_length_b 14.3305(16)
_cell_length_c 28.243(3)
_cell_measurement_reflns_used 9412
_cell_measurement_temperature 100.(2)
_cell_measurement_theta_max 28.8948
_cell_measurement_theta_min 2.3587
_cell_volume 6679.5(13)
_computing_cell_refinement 'SAINT V8.38A (Bruker AXS Inc., 2017)'
_computing_data_reduction 'SAINT V8.38A (Bruker AXS Inc., 2017)'
_computing_molecular_graphics 'shelXle (C.B. Huebschle, rev 833)'
_computing_structure_refinement 'SHELXL-2016/6 (Sheldrick, 2016)'
_computing_structure_solution 'SHELXT 2014/5 (Sheldrick, 2014)'
_diffrn_ambient_temperature 100.(2)
_diffrn_detector_area_resol_mean 8.3333
_diffrn_measured_fraction_theta_full 0.989
_diffrn_measured_fraction_theta_max 0.989
_diffrn_measurement_device_type 'Bruker APEXII CCD area detector'
_diffrn_measurement_method 'phi and omega scans'
_diffrn_radiation_monochromator 'Bruker Helios multilayer confocal mirror'
_diffrn_radiation_source 'Bruker TXS fine-focus rotating anode'
_diffrn_radiation_type MoK\a
_diffrn_radiation_wavelength 0.71073
_diffrn_reflns_av_R_equivalents 0.0245
_diffrn_reflns_av_unetI/netI 0.0414
_diffrn_reflns_limit_h_max 18
_diffrn_reflns_limit_h_min -21
_diffrn_reflns_limit_k_max 18
_diffrn_reflns_limit_k_min -18
_diffrn_reflns_limit_l_max 30
_diffrn_reflns_limit_l_min -36
_diffrn_reflns_number 37336
_diffrn_reflns_theta_full 27.10
_diffrn_reflns_theta_max 27.10
_diffrn_reflns_theta_min 1.44
_diffrn_source 'rotating-anode X-ray tube'
_diffrn_source_type 'Bruker Turbo X-ray Source'
_exptl_absorpt_coefficient_mu 1.235
_exptl_absorpt_correction_T_max 0.78
_exptl_absorpt_correction_T_min 0.68
_exptl_absorpt_correction_type multi-scan
_exptl_absorpt_process_details
;
SADABS-2016/2 - Bruker AXS area detector scaling and absorption correction
;
_exptl_crystal_colour blue
_exptl_crystal_density_diffrn 1.854
_exptl_crystal_density_method 'not measured'
_exptl_crystal_description block
_exptl_crystal_F_000 3728
_exptl_crystal_size_max 0.430
_exptl_crystal_size_mid 0.240
_exptl_crystal_size_min 0.210
_refine_diff_density_max 1.366
_refine_diff_density_min -0.666
_refine_ls_abs_structure_details
;

Refined as an inversion twin.
;
_refine_ls_abs_structure_Flack 0.489(10)
_refine_ls_extinction_method none
_refine_ls_goodness_of_fit_ref 1.050
_refine_ls_hydrogen_treatment constr
_refine_ls_matrix_type full
_refine_ls_number_parameters 2038
_refine_ls_number_reflns 27933
_refine_ls_number_restraints 31
_refine_ls_restrained_S_all 1.050
_refine_ls_R_factor_all 0.0409
_refine_ls_R_factor_gt 0.0363
_refine_ls_shift/su_max 0.001
_refine_ls_shift/su_mean 0.000
_refine_ls_structure_factor_coef Fsqd
_refine_ls_weighting_details 'w=1/[\s^2^(Fo^2^)+(0.0544P)^2^+3.9003P] where P=(Fo^2^+2Fc^2^)/3'
_refine_ls_weighting_scheme calc
_refine_ls_wR_factor_gt 0.0995
_refine_ls_wR_factor_ref 0.1034
_reflns_number_gt 25460
_reflns_number_total 27933
_reflns_threshold_expression 'I > 2\s(I)'
_cod_data_source_file ao1c03059_si_006.cif
_cod_data_source_block fcTf2N_100K
_cod_depositor_comments
;
The following automatic conversions were performed:

data item '_exptl_absorpt_correction_type' value 'Multi-Scan' was
changed to 'multi-scan' in accordance with the
/home/data/users/saulius/crontab/automatic-downloads/current/ACS/lib/dictionaries/cif_core.dic
dictionary named 'cif_core.dic' version 2.4.2 last updated on
2011-04-26.

Automatic conversion script
Id: cif_fix_values 7556 2019-12-06 15:28:31Z antanas 
;
_cod_database_code 4519011

loop_
_space_group_symop_operation_xyz
'x, y, z'
'-x, y+1/2, -z'

loop_
_atom_site_type_symbol
_atom_site_label
_atom_site_fract_x
_atom_site_fract_y
_atom_site_fract_z
_atom_site_U_iso_or_equiv
_atom_site_adp_type
_atom_site_calc_flag
_atom_site_refinement_flags_adp
_atom_site_refinement_flags_occupancy
_atom_site_refinement_flags_posn
_atom_site_occupancy
_atom_site_disorder_assembly
_atom_site_disorder_group
S S9 0.80730(7) 0.70804(9) 0.36342(4) 0.0208(3) Uani d . P . 0.854(2) A 1
O O17 0.7382(2) 0.7103(3) 0.33212(14) 0.0350(9) Uani d . P . 0.854(2) A 1
O O18 0.8530(2) 0.7914(2) 0.37039(12) 0.0250(7) Uani d . P . 0.854(2) A 1
S S10 0.94847(7) 0.60083(9) 0.36733(4) 0.0217(3) Uani d . P . 0.854(2) A 1
O O19 0.9787(2) 0.6566(3) 0.40550(13) 0.0290(8) Uani d . P . 0.854(2) A 1
O O20 0.9630(3) 0.5027(3) 0.36848(14) 0.0326(9) Uani d . P . 0.854(2) A 1
N N5 0.8566(3) 0.6168(3) 0.35252(15) 0.0227(9) Uani d . P . 0.854(2) A 1
F F25 0.82228(19) 0.6658(2) 0.45340(10) 0.0313(7) Uani d . P . 0.854(2) A 1
F F26 0.7176(3) 0.6067(4) 0.41964(16) 0.0413(10) Uani d . P . 0.854(2) A 1
F F27 0.7253(6) 0.7544(7) 0.4362(3) 0.079(3) Uani d . P . 0.854(2) A 1
C C90 1.0032(5) 0.6408(6) 0.3153(4) 0.0381(17) Uani d . P . 0.854(2) A 1
F F28 0.9875(2) 0.7285(3) 0.30525(15) 0.0486(10) Uani d . P . 0.854(2) A 1
F F29 0.9861(3) 0.5882(3) 0.27790(13) 0.0561(11) Uani d . P . 0.854(2) A 1
F F30 1.0828(3) 0.6339(3) 0.3243(2) 0.0594(12) Uani d . P . 0.854(2) A 1
C C89 0.7621(5) 0.6828(5) 0.4228(3) 0.0270(18) Uani d . P . 0.854(2) A 1
N N5A 0.906(2) 0.701(3) 0.3911(16) 0.069(14) Uani d U P . 0.146(2) A 2
S S9A 0.8490(6) 0.6280(7) 0.4197(4) 0.041(2) Uani d . P . 0.146(2) A 2
S S10A 0.9200(7) 0.7025(8) 0.3394(4) 0.047(3) Uani d . P . 0.146(2) A 2
O O17A 0.833(2) 0.545(2) 0.3927(11) 0.053(8) Uani d . P . 0.146(2) A 2
O O18A 0.877(2) 0.622(2) 0.4663(15) 0.070(10) Uani d . P . 0.146(2) A 2
O O19A 0.942(5) 0.791(3) 0.3228(15) 0.14(3) Uani d . P . 0.146(2) A 2
O O20A 0.864(2) 0.651(3) 0.3096(12) 0.071(10) Uani d U P . 0.146(2) A 2
F F25A 0.7262(18) 0.707(2) 0.3752(11) 0.067(8) Uani d . P . 0.146(2) A 2
F F26A 0.6993(17) 0.633(2) 0.4396(14) 0.058(9) Uani d . P . 0.146(2) A 2
F F27A 0.719(2) 0.756(3) 0.4418(14) 0.022(6) Uani d U P . 0.146(2) A 2
F F28A 1.009(2) 0.558(3) 0.3553(15) 0.097(13) Uani d . P . 0.146(2) A 2
F F29A 1.047(2) 0.636(3) 0.2918(13) 0.076(9) Uani d . P . 0.146(2) A 2
F F30A 1.0721(16) 0.690(3) 0.3581(13) 0.089(12) Uani d . P . 0.146(2) A 2
C C90A 1.022(4) 0.647(5) 0.329(2) 0.044(17) Uani d U P . 0.146(2) A 2
C C89A 0.774(2) 0.689(3) 0.4113(13) 0.008(8) Uani d U P . 0.146(2) A 2
C C21 0.6551(5) 0.8580(5) 0.7600(3) 0.029(2) Uani d . P G 0.742(17) B 3
H H21 0.619876 0.909319 0.747346 0.035 Uiso calc U P R 0.742(17) B 3
C C22 0.6846(4) 0.7809(5) 0.7338(2) 0.032(2) Uani d . P G 0.742(17) B 3
H H22 0.673775 0.768428 0.699471 0.038 Uiso calc U P R 0.742(17) B 3
C C23 0.7323(4) 0.7248(3) 0.7650(4) 0.031(2) Uani d . P G 0.742(17) B 3
H H23 0.760386 0.665462 0.756494 0.037 Uiso calc U P R 0.742(17) B 3
C C24 0.7323(4) 0.7672(6) 0.8104(3) 0.030(3) Uani d . P G 0.742(17) B 3
H H24 0.760014 0.742716 0.839608 0.036 Uiso calc U P R 0.742(17) B 3
C C25 0.6846(5) 0.8495(5) 0.8074(2) 0.028(2) Uani d . P G 0.742(17) B 3
H H25 0.673177 0.893423 0.833957 0.034 Uiso calc U P R 0.742(17) B 3
C C21A 0.6562(13) 0.8319(15) 0.7539(6) 0.025(6) Uani d . P G 0.258(17) B 4
H H21A 0.620208 0.856958 0.728016 0.029 Uiso calc U P R 0.258(17) B 4
C C22A 0.6991(11) 0.7460(13) 0.7529(7) 0.021(6) Uani d . P G 0.258(17) B 4
H H22A 0.698592 0.700125 0.726185 0.026 Uiso calc U P R 0.258(17) B 4
C C23A 0.7389(9) 0.7342(10) 0.7974(9) 0.023(6) Uani d . P G 0.258(17) B 4
H H23A 0.772734 0.679445 0.807258 0.028 Uiso calc U P R 0.258(17) B 4
C C24A 0.7206(10) 0.8128(15) 0.8260(5) 0.027(5) Uani d . P G 0.258(17) B 4
H H24A 0.740148 0.823596 0.859214 0.033 Uiso calc U P R 0.258(17) B 4
C C25A 0.6695(13) 0.8731(11) 0.7990(8) 0.028(7) Uani d . P G 0.258(17) B 4
H H25A 0.645851 0.933312 0.81022 0.033 Uiso calc U P R 0.258(17) B 4
Fe Fe1 -0.04224(3) 0.37052(4) 0.49379(2) 0.02036(13) Uani d . . . 1.0 . .
F F1 0.22066(19) 0.5209(3) 0.38577(11) 0.0464(9) Uani d . . . 1.0 . .
O O1 0.3663(2) 0.6125(2) 0.47689(11) 0.0308(7) Uani d . . . 1.0 . .
S S1 0.34240(7) 0.60667(8) 0.42808(4) 0.0230(2) Uani d . . . 1.0 . .
N N1 0.4036(2) 0.5392(3) 0.40240(14) 0.0258(8) Uani d . . . 1.0 . .
C C1 -0.1309(4) 0.2982(5) 0.5302(2) 0.0560(17) Uani d . . . 1.0 . .
H H1 -0.121631 0.255661 0.557825 0.067 Uiso calc U . R 1.0 . .
Fe Fe2 0.53114(3) 0.36280(4) 0.50003(2) 0.01677(12) Uani d . . . 1.0 . .
F F2 0.25586(17) 0.4609(2) 0.45251(11) 0.0333(6) Uani d . . . 1.0 . .
O O2 0.3223(2) 0.6914(2) 0.40413(12) 0.0313(7) Uani d . . . 1.0 . .
S S2 0.41665(7) 0.53657(8) 0.34707(4) 0.0249(2) Uani d . . . 1.0 . .
N N2 0.3762(2) 0.5842(3) 0.10363(13) 0.0223(7) Uani d . . . 1.0 . .
C C2 -0.1461(4) 0.3942(6) 0.5324(3) 0.067(3) Uani d . . . 1.0 . .
H H2 -0.150302 0.432818 0.561741 0.081 Uiso calc U . R 1.0 . .
Fe Fe3 0.78147(3) 0.85737(4) 0.76208(2) 0.02006(13) Uani d . . . 1.0 . .
F F3 0.19140(18) 0.5903(2) 0.45073(12) 0.0420(7) Uani d . . . 1.0 . .
O O3 0.4502(3) 0.4482(3) 0.33548(15) 0.0426(9) Uani d . . . 1.0 . .
S S3 0.28751(6) 0.59416(8) 0.12277(4) 0.0205(2) Uani d . . . 1.0 . .
N N3 0.8778(2) 0.5900(3) 0.60296(13) 0.0231(8) Uani d . . . 1.0 . .
C C3 -0.1569(4) 0.4246(5) 0.4863(5) 0.094(4) Uani d . . . 1.0 . .
H H3 -0.170051 0.490056 0.476561 0.113 Uiso calc U . R 1.0 . .
Fe Fe4 0.71729(4) 0.88676(4) 0.22760(2) 0.02063(13) Uani d . . . 1.0 . .
F F4 0.4800(2) 0.7051(2) 0.34877(12) 0.0434(8) Uani d . . . 1.0 . .
O O4 0.3528(2) 0.5736(3) 0.31824(12) 0.0324(8) Uani d . . . 1.0 . .
S S4 0.45137(6) 0.64164(7) 0.12356(4) 0.0185(2) Uani d . . . 1.0 . .
N N4 0.6259(2) 1.1282(3) 0.39668(12) 0.0197(7) Uani d . . . 1.0 . .
C C4 -0.1500(4) 0.3498(7) 0.4559(3) 0.071(2) Uani d . . . 1.0 . .
H H4 -0.156934 0.351441 0.420667 0.085 Uiso calc U . R 1.0 . .
Fe Fe5 0.76918(4) 0.37891(4) 0.26998(2) 0.02260(14) Uani d . . . 1.0 . .
F F5 0.5249(2) 0.6144(3) 0.29422(11) 0.0506(9) Uani d . . . 1.0 . .
O O5 0.2439(2) 0.5114(2) 0.11094(14) 0.0349(8) Uani d . . . 1.0 . .
S S5 0.79065(6) 0.60111(8) 0.62430(4) 0.0206(2) Uani d . . . 1.0 . .
C C5 -0.1342(3) 0.2721(4) 0.4829(2) 0.0469(15) Uani d . . . 1.0 . .
H H5 -0.126598 0.207367 0.470591 0.056 Uiso calc U . R 1.0 . .
F F9 0.2821(2) 0.7626(2) 0.08694(16) 0.0557(10) Uani d . . . 1.0 . .
O O9 0.7447(2) 0.5198(2) 0.61278(13) 0.0339(8) Uani d . . . 1.0 . .
C C9 0.0540(3) 0.3781(4) 0.44784(17) 0.0299(10) Uani d . . . 1.0 . .
H H9 0.051629 0.36646 0.412937 0.036 Uiso calc U . R 1.0 . .
Fe Fe8 1.28255(4) 0.85569(4) 0.26086(2) 0.02048(13) Uani d . . . 1.0 . .
F F8 0.16698(17) 0.6994(3) 0.09784(13) 0.0511(10) Uani d . . . 1.0 . .
O O8 0.4340(2) 0.7283(2) 0.14632(13) 0.0289(7) Uani d . . . 1.0 . .
S S8 0.71032(6) 1.11790(7) 0.37173(4) 0.0191(2) Uani d . . . 1.0 . .
N N8 0.9057(2) 0.5359(3) -0.09907(14) 0.0276(8) Uani d . . . 1.0 . .
C C8 0.0429(3) 0.4655(4) 0.47071(18) 0.0296(10) Uani d . . . 1.0 . .
H H8 0.031193 0.526493 0.454767 0.036 Uiso calc U . R 1.0 . .
Fe Fe7 0.97145(3) -0.14279(4) -0.00173(2) 0.01704(12) Uani d . . . 1.0 . .
F F7 0.2397(2) 0.6557(3) 0.04004(11) 0.0589(11) Uani d . . . 1.0 . .
S S7 0.54434(6) 1.08238(7) 0.37875(4) 0.0177(2) Uani d . . . 1.0 . .
O O7 0.51322(19) 0.6406(2) 0.08887(12) 0.0306(7) Uani d . . . 1.0 . .
N N7 0.8677(2) 0.6298(3) 0.10430(13) 0.0213(7) Uani d . . . 1.0 . .
C C7 0.0528(3) 0.4510(4) 0.52005(18) 0.0332(11) Uani d . . . 1.0 . .
H H7 0.048605 0.500133 0.545026 0.04 Uiso calc U . R 1.0 . .
Fe Fe6 0.53877(3) 0.87001(4) 0.00383(2) 0.01824(12) Uani d . . . 1.0 . .
F F6 0.56364(18) 0.5954(3) 0.36652(12) 0.0493(9) Uani d . . . 1.0 . .
O O6 0.27978(19) 0.6308(3) 0.16961(11) 0.0300(7) Uani d . . . 1.0 . .
S S6 0.95706(6) 0.63861(7) 0.62393(4) 0.0199(2) Uani d . . . 1.0 . .
N N6 0.5956(3) 0.2001(3) 0.10536(15) 0.0343(9) Uani d . . . 1.0 . .
C C6 0.0693(3) 0.3565(4) 0.52811(17) 0.0353(11) Uani d . . . 1.0 . .
H H6 0.079146 0.326616 0.559691 0.042 Uiso calc U . R 1.0 . .
F F10 0.55931(18) 0.6018(2) 0.18830(12) 0.0409(7) Uani d . . . 1.0 . .
O O10 0.78638(19) 0.6367(3) 0.67149(11) 0.0307(7) Uani d . . . 1.0 . .
C C10 0.0709(3) 0.3108(4) 0.48371(18) 0.0337(11) Uani d . . . 1.0 . .
H H10 0.081933 0.243017 0.478448 0.04 Uiso calc U . R 1.0 . .
S S11 0.58069(8) 0.20548(9) 0.16016(4) 0.0320(3) Uani d . . . 1.0 . .
F F11 0.43853(19) 0.5602(3) 0.20609(11) 0.0463(8) Uani d . . . 1.0 . .
O O11 0.9454(2) 0.7224(2) 0.65024(13) 0.0321(8) Uani d . . . 1.0 . .
C C11 0.4714(3) 0.2592(3) 0.53849(16) 0.0224(9) Uani d . . . 1.0 . .
H H11 0.498002 0.208151 0.557228 0.027 Uiso calc U . R 1.0 . .
S S12 0.65102(7) 0.12642(8) 0.08027(4) 0.0260(2) Uani d . . . 1.0 . .
F F12 0.50542(19) 0.4820(2) 0.15505(14) 0.0446(8) Uani d . . . 1.0 . .
O O12 1.01699(19) 0.6378(2) 0.58808(12) 0.0299(7) Uani d . . . 1.0 . .
C C12 0.4496(3) 0.3486(3) 0.55600(16) 0.0239(9) Uani d . . . 1.0 . .
H H12 0.458205 0.371591 0.589143 0.029 Uiso calc U . R 1.0 . .
S S13 0.78422(6) 0.61909(8) 0.13010(4) 0.0206(2) Uani d . . . 1.0 . .
F F13 0.7412(2) 0.6673(3) 0.54287(11) 0.0571(10) Uani d . . . 1.0 . .
O O13 0.48915(19) 1.0803(2) 0.41726(12) 0.0273(7) Uani d . . . 1.0 . .
C C13 0.4135(2) 0.3996(3) 0.51786(16) 0.0233(9) Uani d . . . 1.0 . .
H H13 0.391496 0.464501 0.519578 0.028 Uiso calc U . R 1.0 . .
S S14 0.94955(6) 0.58134(7) 0.12012(4) 0.0179(2) Uani d . . . 1.0 . .
F F14 0.7873(2) 0.7713(2) 0.59106(15) 0.0519(9) Uani d . . . 1.0 . .
O O14 0.5513(2) 1.0008(2) 0.34976(12) 0.0267(7) Uani d . . . 1.0 . .
C C14 0.4129(3) 0.3411(3) 0.47699(17) 0.0253(9) Uani d . . . 1.0 . .
H H14 0.390077 0.357787 0.445072 0.03 Uiso calc U . R 1.0 . .
S S15 0.84342(7) 0.60221(8) -0.07345(4) 0.0236(2) Uani d . . . 1.0 . .
F F15 0.67061(17) 0.7101(3) 0.60180(12) 0.0441(8) Uani d . . . 1.0 . .
O O15 0.70809(19) 1.0913(3) 0.32300(11) 0.0286(7) Uani d . . . 1.0 . .
C C15 0.4482(3) 0.2546(3) 0.48977(16) 0.0233(9) Uani d . . . 1.0 . .
H H15 0.455217 0.199668 0.468405 0.028 Uiso calc U . R 1.0 . .
S S16 0.91832(7) 0.53296(9) -0.15428(4) 0.0286(2) Uani d . . . 1.0 . .
F F16 1.00574(19) 0.4708(2) 0.64731(12) 0.0393(7) Uani d . . . 1.0 . .
O O16 0.7598(2) 1.1955(2) 0.38567(13) 0.0307(7) Uani d . . . 1.0 . .
C C16 0.6561(2) 0.3574(3) 0.51135(17) 0.0277(9) Uani d . . . 1.0 . .
H H16 0.685362 0.317246 0.535015 0.033 Uiso calc U . R 1.0 . .
F F17 0.94011(18) 0.5414(3) 0.70183(11) 0.0412(8) Uani d . . . 1.0 . .
C C17 0.6281(3) 0.4493(3) 0.51905(17) 0.0277(10) Uani d . . . 1.0 . .
H H17 0.633828 0.485591 0.549163 0.033 Uiso calc U . R 1.0 . .
C C18 0.5909(3) 0.4806(3) 0.47688(18) 0.0294(10) Uani d . . . 1.0 . .
H H18 0.565974 0.543488 0.471752 0.035 Uiso calc U . R 1.0 . .
F F18 1.06274(17) 0.5814(2) 0.68699(11) 0.0385(7) Uani d . . . 1.0 . .
F F19 0.55014(18) 1.1856(2) 0.30237(11) 0.0407(7) Uani d . . . 1.0 . .
C C19 0.5961(3) 0.4087(4) 0.44246(18) 0.0342(11) Uani d . . . 1.0 . .
H H19 0.575974 0.411974 0.408904 0.041 Uiso calc U . R 1.0 . .
F F20 0.43007(17) 1.1446(2) 0.32249(11) 0.0357(7) Uani d . . . 1.0 . .
C C20 0.6362(3) 0.3328(3) 0.46395(19) 0.0321(11) Uani d . . . 1.0 . .
H H20 0.649228 0.272099 0.448319 0.039 Uiso calc U . R 1.0 . .
F F21 0.49349(18) 1.25200(19) 0.36169(12) 0.0387(7) Uani d . . . 1.0 . .
O O21 0.5660(4) 0.2995(3) 0.17291(17) 0.0624(13) Uani d . . . 1.0 . .
F F22 0.82933(16) 1.0024(2) 0.38498(11) 0.0343(7) Uani d . . . 1.0 . .
O O22 0.6329(2) 0.1505(3) 0.18977(12) 0.0359(8) Uani d . . . 1.0 . .
O O23 0.6267(2) 0.1202(3) 0.03151(12) 0.0361(8) Uani d . . . 1.0 . .
F F23 0.71186(17) 0.9424(2) 0.39601(13) 0.0437(8) Uani d . . . 1.0 . .
O O24 0.6658(2) 0.0416(2) 0.10577(12) 0.0348(8) Uani d . . . 1.0 . .
F F24 0.7651(2) 1.0339(3) 0.44846(11) 0.0486(9) Uani d . . . 1.0 . .
O O25 0.7347(2) 0.6976(3) 0.11772(13) 0.0334(8) Uani d . . . 1.0 . .
C C26 0.8953(3) 0.9041(4) 0.7839(2) 0.0366(12) Uani d . . . 1.0 . .
H H26 0.921382 0.893637 0.815652 0.044 Uiso calc U . R 1.0 . .
O O26 0.7875(2) 0.5892(3) 0.17844(11) 0.0301(7) Uani d . . . 1.0 . .
O O27 1.00076(19) 0.5748(2) 0.07993(11) 0.0265(7) Uani d . . . 1.0 . .
C C27 0.8459(3) 0.9804(4) 0.77077(18) 0.0313(10) Uani d . . . 1.0 . .
H H27 0.830649 1.033466 0.791824 0.038 Uiso calc U . R 1.0 . .
C C28 0.8234(3) 0.9706(3) 0.72298(18) 0.0307(10) Uani d . . . 1.0 . .
H H28 0.788993 1.015114 0.704222 0.037 Uiso calc U . R 1.0 . .
O O28 0.9432(2) 0.5019(2) 0.15066(12) 0.0273(7) Uani d . . . 1.0 . .
C C29 0.8578(3) 0.8866(4) 0.70572(17) 0.0325(10) Uani d . . . 1.0 . .
H H29 0.852501 0.861711 0.672744 0.039 Uiso calc U . R 1.0 . .
O O29 0.8220(2) 0.6859(2) -0.09753(13) 0.0347(8) Uani d . . . 1.0 . .
C C30 0.9024(3) 0.8457(4) 0.7437(2) 0.0351(11) Uani d . . . 1.0 . .
H H30 0.934257 0.786439 0.742188 0.042 Uiso calc U . R 1.0 . .
O O30 0.8669(2) 0.6086(2) -0.02461(11) 0.0317(7) Uani d . . . 1.0 . .
C C31 0.6199(3) 0.8146(4) 0.19659(18) 0.0336(11) Uani d . . . 1.0 . .
H H31 0.622552 0.774476 0.167706 0.04 Uiso calc U . R 1.0 . .
O O31 0.8529(2) 0.5664(3) -0.18321(12) 0.0382(9) Uani d . . . 1.0 . .
F F31 0.4258(2) 0.1954(3) 0.13865(13) 0.0589(11) Uani d . . . 1.0 . .
C C32 0.6328(3) 0.7843(4) 0.24364(18) 0.0330(10) Uani d . . . 1.0 . .
H H32 0.6451 0.718972 0.253969 0.04 Uiso calc U . R 1.0 . .
O O32 0.9547(3) 0.4464(3) -0.16569(16) 0.0494(10) Uani d . . . 1.0 . .
F F32 0.4832(2) 0.0628(2) 0.14895(12) 0.0450(8) Uani d . . . 1.0 . .
C C33 0.6218(3) 0.8624(4) 0.27381(17) 0.0328(10) Uani d . . . 1.0 . .
H H33 0.625659 0.862078 0.309178 0.039 Uiso calc U . R 1.0 . .
F F33 0.4568(2) 0.1483(3) 0.20864(13) 0.0590(11) Uani d . . . 1.0 . .
C C35 0.6023(3) 0.9102(4) 0.19708(18) 0.0345(11) Uani d . . . 1.0 . .
H H35 0.589977 0.950012 0.168791 0.041 Uiso calc U . R 1.0 . .
F F35 0.74703(19) 0.2620(2) 0.05376(12) 0.0382(7) Uani d . . . 1.0 . .
C C34 0.6034(3) 0.9401(4) 0.24515(18) 0.0327(11) Uani d . . . 1.0 . .
H H34 0.592093 1.00475 0.256582 0.039 Uiso calc U . R 1.0 . .
F F34 0.80362(18) 0.1279(2) 0.06038(12) 0.0422(8) Uani d . . . 1.0 . .
C C37 0.8339(3) 0.8350(4) 0.2329(2) 0.0409(13) Uani d . . . 1.0 . .
H H37 0.849155 0.769167 0.240727 0.049 Uiso calc U . R 1.0 . .
F F37 0.7259(2) 0.5417(3) 0.05265(11) 0.0433(8) Uani d . . . 1.0 . .
C C36 0.8198(3) 0.8713(4) 0.18672(18) 0.0346(11) Uani d . . . 1.0 . .
H H36 0.822976 0.835397 0.156447 0.042 Uiso calc U . R 1.0 . .
F F36 0.77539(19) 0.2058(3) 0.12275(11) 0.0442(8) Uani d . . . 1.0 . .
C C38 0.8240(3) 0.9079(4) 0.26564(19) 0.0389(12) Uani d . . . 1.0 . .
H H38 0.831106 0.903256 0.300789 0.047 Uiso calc U . R 1.0 . .
F F38 0.78207(18) 0.4458(2) 0.10141(12) 0.0392(7) Uani d . . . 1.0 . .
C C39 0.8044(3) 0.9890(4) 0.23998(19) 0.0367(12) Uani d . . . 1.0 . .
H H39 0.793888 1.05175 0.254124 0.044 Uiso calc U . R 1.0 . .
F F39 0.66503(17) 0.5029(2) 0.11661(12) 0.0391(7) Uani d . . . 1.0 . .
C C40 0.8003(3) 0.9677(4) 0.19093(19) 0.0353(11) Uani d . . . 1.0 . .
H H40 0.787981 1.012167 0.164473 0.042 Uiso calc U . R 1.0 . .
F F40 1.06839(16) 0.6419(2) 0.17334(11) 0.0348(7) Uani d . . . 1.0 . .
C C41 0.6692(3) 0.4542(4) 0.2465(2) 0.0449(15) Uani d . . . 1.0 . .
H H41 0.656137 0.470479 0.212793 0.054 Uiso calc U . R 1.0 . .
F F41 1.00932(17) 0.74878(19) 0.13151(12) 0.0359(7) Uani d . . . 1.0 . .
C C45 0.7146(4) 0.5075(4) 0.2776(2) 0.0453(14) Uani d . . . 1.0 . .
H H45 0.739908 0.569142 0.270188 0.054 Uiso calc U . R 1.0 . .
F F45 0.69269(18) 0.5833(2) -0.05075(13) 0.0445(8) Uani d . . . 1.0 . .
C C44 0.7174(3) 0.4628(4) 0.3216(2) 0.0394(12) Uani d . . . 1.0 . .
H H44 0.745373 0.486564 0.350854 0.047 Uiso calc U . R 1.0 . .
F F44 0.75837(18) 0.4553(2) -0.04855(12) 0.0377(7) Uani d . . . 1.0 . .
C C43 0.6733(3) 0.3777(4) 0.31760(17) 0.0317(10) Uani d . . . 1.0 . .
H H43 0.664651 0.331195 0.343419 0.038 Uiso calc U . R 1.0 . .
F F43 0.72258(19) 0.5144(3) -0.11543(12) 0.0505(9) Uani d . . . 1.0 . .
C C42 0.6428(3) 0.3720(5) 0.2708(2) 0.0433(13) Uani d . . . 1.0 . .
H H42 0.608257 0.320967 0.257277 0.052 Uiso calc U . R 1.0 . .
F F42 0.95125(18) 0.6933(3) 0.19303(11) 0.0421(8) Uani d . . . 1.0 . .
C C47 0.8354(4) 0.3401(4) 0.2116(2) 0.0494(15) Uani d . . . 1.0 . .
H H47 0.82099 0.35493 0.177882 0.059 Uiso calc U . R 1.0 . .
F F47 1.0219(2) 0.6161(3) -0.20883(11) 0.0565(10) Uani d . . . 1.0 . .
C C46 0.8838(3) 0.3959(5) 0.2419(2) 0.0447(14) Uani d . . . 1.0 . .
H H46 0.909994 0.456503 0.233484 0.054 Uiso calc U . R 1.0 . .
F F46 1.06365(18) 0.5994(3) -0.13659(12) 0.0493(9) Uani d . . . 1.0 . .
C C49 0.8449(3) 0.2653(4) 0.2828(2) 0.0410(13) Uani d . . . 1.0 . .
H H49 0.838397 0.218303 0.308588 0.049 Uiso calc U . R 1.0 . .
C C48 0.8109(4) 0.2589(4) 0.2366(2) 0.0453(13) Uani d . . . 1.0 . .
H H48 0.77696 0.206637 0.223784 0.054 Uiso calc U . R 1.0 . .
F F48 0.9757(2) 0.7047(2) -0.15371(12) 0.0430(7) Uani d . . . 1.0 . .
C C50 0.8899(3) 0.3492(4) 0.28639(19) 0.0411(13) Uani d . . . 1.0 . .
H H50 0.920905 0.371412 0.314955 0.049 Uiso calc U . R 1.0 . .
C C54 0.4687(3) 0.9688(3) 0.03800(18) 0.0287(10) Uani d . . . 1.0 . .
H H54 0.48972 1.021405 0.057994 0.034 Uiso calc U . R 1.0 . .
C C53 0.4483(3) 0.8789(3) 0.05436(17) 0.0289(10) Uani d . . . 1.0 . .
H H53 0.45197 0.85626 0.087827 0.035 Uiso calc U . R 1.0 . .
C C52 0.4203(3) 0.8271(4) 0.0145(2) 0.0375(12) Uani d . . . 1.0 . .
H H52 0.400947 0.761 0.015013 0.045 Uiso calc U . R 1.0 . .
C C51 0.4236(3) 0.8848(4) -0.0256(2) 0.0418(13) Uani d . . . 1.0 . .
H H51 0.406742 0.866804 -0.058489 0.05 Uiso calc U . R 1.0 . .
C C55 0.4534(3) 0.9723(4) -0.01145(19) 0.0350(12) Uani d . . . 1.0 . .
H H55 0.461245 1.027601 -0.032441 0.042 Uiso calc U . R 1.0 . .
C C58 0.6073(4) 0.7648(4) -0.0263(2) 0.0493(15) Uani d . . . 1.0 . .
H H58 0.585237 0.706933 -0.041553 0.059 Uiso calc U . R 1.0 . .
C C57 0.6222(4) 0.8494(5) -0.0495(2) 0.0561(18) Uani d . . . 1.0 . .
H H57 0.612948 0.862183 -0.084013 0.067 Uiso calc U . R 1.0 . .
C C56 0.6538(3) 0.9123(4) -0.0161(2) 0.0430(14) Uani d . . . 1.0 . .
H H56 0.671163 0.977857 -0.022527 0.052 Uiso calc U . R 1.0 . .
C C59 0.6299(3) 0.7740(4) 0.0214(2) 0.0338(11) Uani d . . . 1.0 . .
H H59 0.62694 0.724329 0.046197 0.041 Uiso calc U . R 1.0 . .
C C60 0.6585(3) 0.8661(4) 0.0282(2) 0.0386(12) Uani d . . . 1.0 . .
H H60 0.679671 0.89318 0.058606 0.046 Uiso calc U . R 1.0 . .
C C61 0.9134(3) -0.0246(3) 0.02219(19) 0.0316(10) Uani d . . . 1.0 . .
H H61 0.939051 0.037813 0.027534 0.038 Uiso calc U . R 1.0 . .
C C62 0.8752(3) -0.0548(3) -0.02003(18) 0.0295(10) Uani d . . . 1.0 . .
H H62 0.869855 -0.017848 -0.049963 0.035 Uiso calc U . R 1.0 . .
C C63 0.8462(3) -0.1459(4) -0.01298(18) 0.0294(10) Uani d . . . 1.0 . .
H H63 0.816315 -0.184988 -0.036833 0.035 Uiso calc U . R 1.0 . .
C C64 0.8663(3) -0.1721(4) 0.03474(19) 0.0328(11) Uani d . . . 1.0 . .
H H64 0.852712 -0.232827 0.050172 0.039 Uiso calc U . R 1.0 . .
C C65 0.9074(3) -0.0970(4) 0.05627(18) 0.0346(11) Uani d . . . 1.0 . .
H H65 0.927991 -0.094516 0.089754 0.042 Uiso calc U . R 1.0 . .
C C66 1.0895(2) -0.1067(3) -0.01882(16) 0.0243(9) Uani d . . . 1.0 . .
H H66 1.11221 -0.042065 -0.01986 0.029 Uiso calc U . R 1.0 . .
C C67 1.0535(3) -0.1563(3) -0.05757(16) 0.0238(9) Uani d . . . 1.0 . .
H H67 1.045468 -0.132023 -0.090512 0.029 Uiso calc U . R 1.0 . .
C C68 1.0308(2) -0.2460(3) -0.04109(15) 0.0223(9) Uani d . . . 1.0 . .
H H68 1.004047 -0.296171 -0.060369 0.027 Uiso calc U . R 1.0 . .
C C69 1.0536(3) -0.2521(3) 0.00783(16) 0.0235(9) Uani d . . . 1.0 . .
H H69 1.046127 -0.307599 0.028773 0.028 Uiso calc U . R 1.0 . .
C C70 1.0889(3) -0.1666(3) 0.02123(17) 0.0241(9) Uani d . . . 1.0 . .
H H70 1.1115 -0.151269 0.053378 0.029 Uiso calc U . R 1.0 . .
C C71 1.2344(3) 0.7222(3) 0.26363(19) 0.0356(11) Uani d . . . 1.0 . .
H H71 1.262906 0.663297 0.254878 0.043 Uiso calc U . R 1.0 . .
C C72 1.1868(3) 0.7779(4) 0.23295(18) 0.0354(11) Uani d . . . 1.0 . .
H H72 1.176111 0.765466 0.198571 0.042 Uiso calc U . R 1.0 . .
C C73 1.1560(3) 0.8528(4) 0.25886(17) 0.0303(10) Uani d . . . 1.0 . .
H H73 1.119966 0.903258 0.246013 0.036 Uiso calc U . R 1.0 . .
C C74 1.1846(3) 0.8453(4) 0.30654(17) 0.0323(11) Uani d . . . 1.0 . .
H H74 1.171904 0.888378 0.333274 0.039 Uiso calc U . R 1.0 . .
C C75 1.2333(3) 0.7628(4) 0.30910(18) 0.0368(12) Uani d . . . 1.0 . .
H H75 1.261115 0.73787 0.338154 0.044 Uiso calc U . R 1.0 . .
C C76 1.4043(3) 0.8474(4) 0.2424(2) 0.0373(12) Uani d . . . 1.0 . .
H H76 1.436574 0.788747 0.239223 0.045 Uiso calc U . R 1.0 . .
C C77 1.3593(3) 0.8914(4) 0.20591(18) 0.0325(10) Uani d . . . 1.0 . .
H H77 1.354255 0.869648 0.172357 0.039 Uiso calc U . R 1.0 . .
C C78 1.3241(3) 0.9731(3) 0.22478(19) 0.0326(11) Uani d . . . 1.0 . .
H H78 1.289686 1.018905 0.206893 0.039 Uiso calc U . R 1.0 . .
C C79 1.3458(3) 0.9786(4) 0.2731(2) 0.0377(12) Uani d . . . 1.0 . .
H H79 1.329776 1.029321 0.295412 0.045 Uiso calc U . R 1.0 . .
C C80 1.3959(3) 0.9011(5) 0.2846(2) 0.0437(14) Uani d . . . 1.0 . .
H H80 1.421748 0.887553 0.316179 0.052 Uiso calc U . R 1.0 . .
C C81 0.2473(3) 0.5400(3) 0.42886(17) 0.0268(10) Uani d . . . 1.0 . .
C C82 0.5014(3) 0.6174(4) 0.33862(17) 0.0326(11) Uani d . . . 1.0 . .
C C83 0.2417(3) 0.6830(4) 0.08445(18) 0.0317(11) Uani d . . . 1.0 . .
C C84 0.4905(3) 0.5661(3) 0.17113(18) 0.0288(10) Uani d . . . 1.0 . .
C C85 0.7452(3) 0.6924(4) 0.58758(18) 0.0325(11) Uani d . . . 1.0 . .
C C86 0.9930(3) 0.5527(3) 0.66758(17) 0.0262(9) Uani d . . . 1.0 . .
C C87 0.5029(3) 1.1715(3) 0.33918(17) 0.0252(9) Uani d . . . 1.0 . .
C C88 0.7566(3) 1.0183(3) 0.40245(17) 0.0269(10) Uani d . . . 1.0 . .
C C91 0.4812(3) 0.1492(4) 0.16445(19) 0.0381(12) Uani d . . . 1.0 . .
C C92 0.7487(3) 0.1854(3) 0.07886(17) 0.0266(9) Uani d . . . 1.0 . .
C C93 0.7370(3) 0.5215(3) 0.09803(17) 0.0264(9) Uani d . . . 1.0 . .
C C94 0.9971(3) 0.6717(3) 0.15654(16) 0.0239(9) Uani d . . . 1.0 . .
C C95 0.7493(3) 0.5344(3) -0.07235(18) 0.0276(10) Uani d . . . 1.0 . .
C C96 0.9999(3) 0.6179(4) -0.16400(18) 0.0340(11) Uani d . . . 1.0 . .

loop_
_atom_site_aniso_label
_atom_site_aniso_U_11
_atom_site_aniso_U_22
_atom_site_aniso_U_33
_atom_site_aniso_U_12
_atom_site_aniso_U_13
_atom_site_aniso_U_23
S9 0.0214(6) 0.0236(6) 0.0172(6) 0.0010(4) -0.0025(4) 0.0037(5)
O17 0.031(2) 0.043(2) 0.031(2) 0.0041(17) -0.0143(17) 0.0034(18)
O18 0.0324(19) 0.0220(17) 0.0208(18) 0.0003(14) 0.0032(14) 0.0043(14)
S10 0.0238(6) 0.0220(6) 0.0193(6) 0.0025(5) -0.0011(4) -0.0023(4)
O19 0.0283(19) 0.032(2) 0.0261(19) 0.0047(15) -0.0088(15) -0.0088(16)
O20 0.044(2) 0.025(2) 0.028(2) 0.0069(18) -0.0057(18) -0.0001(16)
N5 0.027(2) 0.021(2) 0.020(2) -0.0040(17) -0.0037(16) -0.0020(16)
F25 0.0357(17) 0.0400(18) 0.0181(15) -0.0060(14) 0.0025(13) 0.0020(13)
F26 0.036(2) 0.050(3) 0.038(2) -0.020(2) 0.0028(18) 0.007(2)
F27 0.105(6) 0.061(4) 0.074(5) 0.043(3) 0.065(4) 0.019(3)
C90 0.033(4) 0.039(4) 0.042(5) -0.003(3) 0.010(4) -0.003(4)
F28 0.056(2) 0.040(2) 0.050(2) 0.0009(18) 0.0248(19) 0.0114(18)
F29 0.075(3) 0.067(3) 0.0267(19) -0.005(2) 0.0175(19) -0.0117(18)
F30 0.031(2) 0.066(3) 0.082(4) 0.001(2) 0.023(2) -0.007(3)
C89 0.029(4) 0.028(3) 0.024(4) -0.001(2) 0.015(3) 0.008(3)
N5A 0.028(16) 0.09(3) 0.09(3) -0.027(18) 0.018(17) -0.07(3)
S9A 0.049(5) 0.029(4) 0.044(6) 0.017(4) -0.001(4) -0.005(4)
S10A 0.049(6) 0.042(5) 0.048(6) -0.003(4) -0.005(5) 0.010(5)
O17A 0.07(2) 0.033(14) 0.061(19) 0.021(13) 0.015(15) 0.016(13)
O18A 0.06(2) 0.05(2) 0.09(3) 0.029(17) 0.007(19) -0.001(19)
O19A 0.30(8) 0.08(3) 0.05(2) -0.11(4) 0.01(4) 0.00(2)
O20A 0.072(18) 0.09(2) 0.048(16) 0.020(17) 0.016(14) 0.014(16)
F25A 0.062(17) 0.067(18) 0.07(2) 0.004(14) -0.023(15) 0.011(16)
F26A 0.029(14) 0.057(19) 0.09(3) -0.014(12) -0.005(15) -0.016(17)
F27A 0.020(7) 0.022(7) 0.023(7) 0.002(3) 0.003(3) 0.000(3)
F28A 0.08(2) 0.10(3) 0.11(3) 0.05(2) -0.04(2) -0.03(2)
F29A 0.06(2) 0.10(3) 0.07(2) -0.014(18) 0.014(19) -0.013(19)
F30A 0.028(13) 0.15(4) 0.08(2) -0.039(18) -0.008(14) 0.01(2)
C90A 0.044(17) 0.044(17) 0.044(17) 0.0000(15) 0.0007(15) 0.0000(15)
C89A 0.008(8) 0.008(8) 0.008(8) 0.0001(14) 0.0000(15) -0.0001(15)
C21 0.026(4) 0.035(5) 0.027(5) 0.001(3) 0.000(3) 0.001(4)
C22 0.029(4) 0.041(5) 0.025(4) -0.013(3) -0.005(3) 0.000(3)
C23 0.038(5) 0.020(4) 0.035(6) -0.010(3) 0.001(4) -0.005(3)
C24 0.035(4) 0.033(6) 0.021(4) -0.007(4) 0.000(3) 0.009(4)
C25 0.036(5) 0.027(5) 0.021(4) -0.001(4) 0.004(4) -0.003(4)
C21A 0.021(10) 0.024(13) 0.028(13) 0.007(9) -0.012(9) -0.007(10)
C22A 0.017(10) 0.032(12) 0.016(12) -0.003(8) 0.002(8) -0.010(8)
C23A 0.017(8) 0.018(11) 0.035(17) -0.004(7) 0.000(9) -0.009(9)
C24A 0.039(11) 0.027(12) 0.016(9) -0.002(9) 0.014(8) -0.007(8)
C25A 0.016(10) 0.021(10) 0.046(16) 0.001(8) 0.013(9) 0.018(10)
Fe1 0.0192(3) 0.0214(3) 0.0205(3) 0.0007(2) 0.0008(2) -0.0016(2)
F1 0.0340(16) 0.076(2) 0.0286(16) -0.0192(16) -0.0109(13) -0.0052(16)
O1 0.0403(18) 0.0334(18) 0.0185(15) -0.0107(15) -0.0072(13) 0.0031(13)
S1 0.0275(5) 0.0218(5) 0.0195(5) -0.0047(4) -0.0040(4) 0.0018(4)
N1 0.0269(19) 0.0269(19) 0.0236(19) -0.0026(15) -0.0037(15) 0.0073(15)
C1 0.046(3) 0.071(5) 0.052(4) -0.024(3) 0.010(3) 0.011(3)
Fe2 0.0168(2) 0.0164(3) 0.0171(3) 0.0006(2) 0.0011(2) -0.0025(2)
F2 0.0301(14) 0.0263(14) 0.0437(17) -0.0040(11) 0.0019(12) 0.0033(12)
O2 0.048(2) 0.0234(16) 0.0224(16) -0.0006(14) -0.0025(14) 0.0025(13)
S2 0.0250(5) 0.0254(5) 0.0244(5) -0.0012(4) -0.0021(4) 0.0007(4)
N2 0.0239(17) 0.0262(19) 0.0166(17) 0.0033(14) -0.0018(14) -0.0042(14)
C2 0.035(3) 0.066(5) 0.102(6) -0.021(3) 0.038(4) -0.056(5)
Fe3 0.0206(3) 0.0184(3) 0.0212(3) -0.0004(2) -0.0019(2) -0.0026(2)
F3 0.0331(15) 0.0410(17) 0.052(2) 0.0061(13) 0.0108(14) -0.0036(15)
O3 0.052(2) 0.0307(19) 0.045(2) 0.0042(17) 0.0048(18) -0.0043(16)
S3 0.0196(5) 0.0259(5) 0.0160(5) 0.0010(4) -0.0014(4) 0.0040(4)
N3 0.0217(17) 0.029(2) 0.0181(17) 0.0029(15) 0.0000(14) -0.0056(15)
C3 0.014(3) 0.049(4) 0.220(13) 0.003(3) -0.007(5) 0.038(6)
Fe4 0.0260(3) 0.0187(3) 0.0173(3) -0.0012(2) 0.0025(2) -0.0018(2)
F4 0.055(2) 0.0353(16) 0.0403(18) -0.0167(15) 0.0038(15) 0.0047(14)
O4 0.0292(17) 0.046(2) 0.0223(17) -0.0001(15) -0.0078(13) -0.0019(14)
S4 0.0201(5) 0.0175(5) 0.0179(5) 0.0011(4) -0.0001(4) -0.0004(4)
N4 0.0211(16) 0.0214(17) 0.0166(17) 0.0008(14) -0.0025(13) -0.0063(13)
C4 0.037(3) 0.111(7) 0.065(5) -0.030(4) -0.018(3) 0.020(5)
Fe5 0.0290(3) 0.0186(3) 0.0203(3) 0.0006(3) 0.0008(2) 0.0019(2)
F5 0.055(2) 0.071(2) 0.0261(16) -0.0219(18) 0.0112(14) -0.0037(16)
O5 0.0304(17) 0.0342(19) 0.040(2) -0.0079(15) -0.0074(15) 0.0041(15)
S5 0.0204(5) 0.0265(5) 0.0150(5) 0.0017(4) 0.0000(4) 0.0022(4)
C5 0.035(3) 0.037(3) 0.069(4) -0.010(2) 0.012(3) -0.025(3)
F9 0.0401(18) 0.0405(19) 0.086(3) 0.0049(15) -0.0026(18) 0.0344(19)
O9 0.0296(17) 0.0315(18) 0.040(2) -0.0059(14) -0.0030(15) 0.0017(15)
C9 0.0211(19) 0.042(3) 0.027(2) 0.002(2) 0.0056(17) 0.001(2)
Fe8 0.0228(3) 0.0186(3) 0.0199(3) 0.0008(2) -0.0028(2) -0.0031(2)
F8 0.0215(14) 0.082(3) 0.050(2) 0.0162(15) 0.0070(13) 0.0324(19)
O8 0.0320(17) 0.0191(15) 0.0357(19) 0.0005(13) 0.0011(14) -0.0052(13)
S8 0.0206(5) 0.0211(5) 0.0157(5) -0.0005(4) -0.0004(4) 0.0013(4)
N8 0.0282(19) 0.029(2) 0.025(2) 0.0012(16) -0.0046(15) 0.0037(16)
C8 0.022(2) 0.032(2) 0.035(3) -0.0024(18) 0.0035(19) 0.001(2)
Fe7 0.0175(3) 0.0159(3) 0.0178(3) 0.0006(2) 0.0005(2) 0.0021(2)
F7 0.063(2) 0.093(3) 0.0206(16) 0.021(2) -0.0023(15) 0.0183(17)
S7 0.0205(5) 0.0160(5) 0.0166(5) 0.0004(4) 0.0014(4) -0.0004(4)
O7 0.0256(16) 0.0368(19) 0.0296(17) -0.0006(14) 0.0059(13) 0.0008(14)
N7 0.0208(16) 0.0239(18) 0.0189(17) -0.0035(14) -0.0037(14) 0.0072(14)
C7 0.024(2) 0.043(3) 0.032(3) -0.004(2) -0.0009(19) -0.013(2)
Fe6 0.0201(3) 0.0172(3) 0.0174(3) 0.0003(2) 0.0005(2) 0.0009(2)
F6 0.0259(15) 0.081(3) 0.0409(19) -0.0096(16) -0.0029(13) 0.0054(18)
O6 0.0273(16) 0.048(2) 0.0151(15) 0.0015(15) 0.0021(12) -0.0006(14)
S6 0.0214(5) 0.0183(5) 0.0202(5) 0.0012(4) 0.0017(4) -0.0005(4)
N6 0.034(2) 0.038(2) 0.031(2) 0.0073(19) 0.0033(17) 0.0104(19)
C6 0.030(2) 0.053(3) 0.023(2) 0.011(2) -0.0115(18) -0.003(2)
F10 0.0317(15) 0.0461(18) 0.0441(18) -0.0057(13) -0.0188(13) 0.0089(14)
O10 0.0286(16) 0.049(2) 0.0144(15) 0.0044(15) 0.0021(12) -0.0026(14)
C10 0.028(2) 0.041(3) 0.032(3) 0.012(2) -0.003(2) -0.001(2)
S11 0.0407(7) 0.0277(6) 0.0277(6) 0.0044(5) -0.0002(5) -0.0021(5)
F11 0.0393(17) 0.072(2) 0.0272(16) -0.0003(16) -0.0042(13) 0.0238(15)
O11 0.0322(17) 0.0220(16) 0.042(2) -0.0022(13) 0.0033(15) -0.0081(14)
C11 0.021(2) 0.023(2) 0.023(2) -0.0024(16) 0.0039(16) 0.0024(17)
S12 0.0307(5) 0.0257(5) 0.0215(5) -0.0063(4) -0.0019(4) 0.0028(4)
F12 0.0381(16) 0.0226(15) 0.073(2) 0.0023(12) -0.0130(15) 0.0095(14)
O12 0.0273(16) 0.0337(18) 0.0289(17) 0.0031(14) 0.0077(13) 0.0038(14)
C12 0.0204(19) 0.028(2) 0.023(2) -0.0021(17) 0.0038(16) -0.0040(17)
S13 0.0205(5) 0.0233(5) 0.0181(5) -0.0004(4) -0.0017(4) -0.0034(4)
F13 0.058(2) 0.091(3) 0.0224(16) 0.021(2) 0.0002(15) 0.0177(17)
O13 0.0300(16) 0.0258(16) 0.0263(17) -0.0016(13) 0.0103(13) 0.0001(13)
C13 0.0161(18) 0.024(2) 0.029(2) 0.0037(16) 0.0001(16) -0.0025(18)
S14 0.0197(4) 0.0169(5) 0.0172(5) -0.0006(4) 0.0008(4) 0.0004(4)
F14 0.0382(17) 0.0374(18) 0.080(3) 0.0044(14) 0.0107(17) 0.0279(18)
O14 0.0306(16) 0.0198(15) 0.0296(17) 0.0001(12) 0.0021(13) -0.0066(13)
C14 0.0175(19) 0.028(2) 0.030(2) -0.0023(16) -0.0056(17) -0.0021(18)
S15 0.0267(5) 0.0223(5) 0.0218(5) -0.0033(4) -0.0041(4) 0.0011(4)
F15 0.0226(14) 0.064(2) 0.0456(19) 0.0141(14) 0.0056(13) 0.0219(16)
O15 0.0293(16) 0.0406(19) 0.0159(15) -0.0054(14) 0.0025(12) -0.0003(13)
C15 0.022(2) 0.020(2) 0.028(2) -0.0044(16) -0.0016(17) -0.0034(17)
S16 0.0287(6) 0.0321(6) 0.0248(6) -0.0021(5) -0.0024(4) -0.0028(5)
F16 0.0421(17) 0.0240(14) 0.0517(19) 0.0034(12) -0.0045(14) 0.0062(13)
O16 0.0297(17) 0.0285(17) 0.0338(19) -0.0068(14) -0.0047(14) -0.0023(14)
C16 0.0158(18) 0.030(2) 0.038(3) -0.0013(18) 0.0007(17) 0.004(2)
F17 0.0336(15) 0.064(2) 0.0266(15) -0.0004(14) 0.0006(12) 0.0167(14)
C17 0.024(2) 0.030(2) 0.030(2) -0.0093(18) 0.0046(18) -0.0074(19)
C18 0.032(2) 0.020(2) 0.036(3) -0.0036(18) 0.004(2) 0.0035(19)
F18 0.0271(14) 0.0514(19) 0.0365(17) -0.0044(13) -0.0135(12) 0.0013(14)
F19 0.0349(15) 0.054(2) 0.0333(16) -0.0004(14) 0.0000(12) 0.0213(14)
C19 0.036(3) 0.043(3) 0.023(2) -0.010(2) 0.010(2) 0.000(2)
F20 0.0252(13) 0.0429(17) 0.0385(17) -0.0031(12) -0.0127(12) 0.0012(13)
C20 0.028(2) 0.029(2) 0.040(3) -0.0032(19) 0.013(2) -0.011(2)
F21 0.0376(16) 0.0192(13) 0.059(2) 0.0031(12) -0.0111(14) -0.0002(13)
O21 0.103(4) 0.032(2) 0.052(3) 0.013(2) 0.001(3) -0.007(2)
F22 0.0208(13) 0.0377(16) 0.0447(18) 0.0046(11) 0.0061(12) 0.0049(13)
O22 0.0359(18) 0.047(2) 0.0248(18) 0.0028(16) -0.0006(14) -0.0018(16)
O23 0.044(2) 0.044(2) 0.0207(16) -0.0179(17) -0.0075(14) 0.0025(15)
F23 0.0275(14) 0.0285(15) 0.075(2) 0.0023(12) 0.0077(15) 0.0179(15)
O24 0.056(2) 0.0204(16) 0.0281(18) 0.0001(15) 0.0048(16) 0.0035(14)
F24 0.0488(19) 0.074(2) 0.0231(15) 0.0244(17) 0.0011(13) 0.0143(15)
O25 0.0304(17) 0.0326(18) 0.037(2) 0.0050(15) -0.0054(15) -0.0067(15)
C26 0.027(2) 0.048(3) 0.035(3) -0.008(2) -0.006(2) 0.001(2)
O26 0.0295(16) 0.045(2) 0.0156(15) 0.0019(15) 0.0041(12) -0.0002(14)
O27 0.0301(16) 0.0241(16) 0.0254(16) 0.0012(13) 0.0083(13) -0.0019(12)
C27 0.029(2) 0.030(2) 0.035(3) -0.0092(19) 0.004(2) -0.010(2)
C28 0.034(2) 0.028(2) 0.030(2) -0.0005(19) 0.008(2) 0.0023(19)
O28 0.0309(16) 0.0228(16) 0.0284(17) -0.0004(13) 0.0018(13) 0.0094(13)
C29 0.036(2) 0.037(3) 0.024(2) -0.002(2) 0.0094(19) -0.006(2)
O29 0.046(2) 0.0246(17) 0.0333(19) 0.0029(15) -0.0025(16) 0.0047(14)
C30 0.023(2) 0.034(3) 0.049(3) 0.0029(19) 0.005(2) -0.003(2)
O30 0.0394(18) 0.0348(18) 0.0207(16) -0.0097(15) -0.0057(14) 0.0025(14)
C31 0.028(2) 0.044(3) 0.029(3) -0.010(2) -0.0018(19) 0.000(2)
O31 0.0322(18) 0.058(2) 0.0237(18) -0.0060(17) -0.0089(14) -0.0015(16)
F31 0.0354(17) 0.096(3) 0.046(2) 0.0279(19) 0.0011(15) 0.010(2)
C32 0.032(2) 0.030(2) 0.037(3) -0.0035(19) 0.000(2) 0.004(2)
O32 0.063(3) 0.039(2) 0.046(2) 0.007(2) 0.006(2) -0.0132(18)
F32 0.0405(17) 0.050(2) 0.0447(19) -0.0095(15) 0.0028(14) -0.0010(15)
C33 0.033(2) 0.039(3) 0.027(2) -0.003(2) 0.0106(18) -0.002(2)
F33 0.052(2) 0.095(3) 0.0304(18) 0.009(2) 0.0144(15) 0.0048(19)
C35 0.029(2) 0.044(3) 0.031(3) 0.006(2) -0.0011(19) 0.006(2)
F35 0.0408(16) 0.0294(15) 0.0446(18) -0.0118(12) 0.0039(13) 0.0038(13)
C34 0.030(2) 0.034(3) 0.035(3) 0.0036(19) 0.005(2) -0.003(2)
F34 0.0330(15) 0.0483(19) 0.0454(19) 0.0118(14) 0.0015(13) -0.0047(15)
C37 0.032(3) 0.041(3) 0.050(3) 0.007(2) 0.006(2) 0.001(2)
F37 0.0467(18) 0.060(2) 0.0230(15) -0.0177(15) -0.0066(13) -0.0076(14)
C36 0.033(2) 0.039(3) 0.032(2) -0.007(2) 0.0128(19) -0.013(2)
F36 0.0375(16) 0.064(2) 0.0304(16) -0.0101(16) -0.0070(13) -0.0130(16)
C38 0.027(2) 0.063(4) 0.027(3) -0.010(2) -0.0058(19) 0.000(2)
F38 0.0343(15) 0.0295(15) 0.054(2) -0.0035(12) 0.0055(14) -0.0123(14)
C39 0.040(3) 0.034(3) 0.037(3) -0.016(2) 0.012(2) -0.014(2)
F39 0.0240(13) 0.0491(19) 0.0445(18) -0.0120(13) 0.0063(12) -0.0100(14)
C40 0.037(3) 0.038(3) 0.031(3) -0.011(2) 0.004(2) 0.009(2)
F40 0.0242(13) 0.0415(17) 0.0383(16) 0.0038(12) -0.0113(12) -0.0005(13)
C41 0.032(3) 0.057(4) 0.046(3) 0.017(2) 0.001(2) 0.026(3)
F41 0.0345(15) 0.0206(13) 0.0523(19) -0.0034(11) -0.0106(13) -0.0002(12)
C45 0.047(3) 0.026(3) 0.064(4) 0.010(2) 0.023(3) 0.006(2)
F45 0.0322(15) 0.0435(18) 0.058(2) 0.0057(14) 0.0116(14) -0.0016(15)
C44 0.043(3) 0.034(3) 0.041(3) -0.003(2) 0.017(2) -0.013(2)
F44 0.0319(15) 0.0253(14) 0.056(2) -0.0056(11) -0.0006(14) 0.0060(13)
C43 0.032(2) 0.032(3) 0.031(2) -0.001(2) 0.0066(18) 0.005(2)
F43 0.0368(17) 0.082(3) 0.0324(17) -0.0208(17) -0.0103(14) -0.0072(17)
C42 0.033(2) 0.055(3) 0.042(3) -0.010(3) -0.002(2) 0.004(3)
F42 0.0339(15) 0.061(2) 0.0313(16) 0.0080(14) -0.0003(12) -0.0248(15)
C47 0.076(4) 0.046(3) 0.026(3) 0.019(3) 0.006(3) -0.002(2)
F47 0.060(2) 0.084(3) 0.0258(16) -0.025(2) 0.0112(15) -0.0090(17)
C46 0.037(3) 0.053(3) 0.045(3) 0.006(3) 0.019(2) 0.018(3)
F46 0.0252(14) 0.081(3) 0.0417(18) -0.0035(16) -0.0037(13) -0.0052(18)
C49 0.042(3) 0.040(3) 0.041(3) 0.015(2) 0.007(2) 0.012(2)
C48 0.051(3) 0.034(3) 0.050(3) 0.011(2) -0.004(3) -0.008(2)
F48 0.0507(19) 0.0384(17) 0.0400(18) -0.0139(15) 0.0034(14) 0.0052(14)
C50 0.028(2) 0.061(4) 0.034(3) 0.010(2) 0.001(2) -0.003(3)
C54 0.022(2) 0.025(2) 0.039(3) 0.0010(17) 0.0052(19) -0.0019(19)
C53 0.025(2) 0.029(2) 0.033(2) -0.0012(19) 0.0079(18) 0.003(2)
C52 0.025(2) 0.036(3) 0.051(3) -0.007(2) -0.001(2) -0.004(2)
C51 0.027(2) 0.060(4) 0.038(3) 0.004(2) -0.012(2) -0.002(3)
C55 0.029(2) 0.037(3) 0.040(3) 0.011(2) 0.007(2) 0.014(2)
C58 0.049(3) 0.044(3) 0.055(4) 0.018(3) 0.000(3) -0.018(3)
C57 0.063(4) 0.078(5) 0.028(3) 0.032(4) 0.020(3) 0.008(3)
C56 0.026(2) 0.035(3) 0.068(4) 0.006(2) 0.022(3) 0.016(3)
C59 0.027(2) 0.030(3) 0.044(3) 0.0076(19) 0.004(2) 0.011(2)
C60 0.018(2) 0.050(3) 0.048(3) 0.004(2) -0.0007(19) -0.011(3)
C61 0.034(2) 0.021(2) 0.040(3) 0.0054(18) 0.003(2) -0.0046(19)
C62 0.028(2) 0.030(2) 0.031(3) 0.0082(19) 0.0022(19) 0.007(2)
C63 0.0184(19) 0.031(2) 0.039(3) 0.0010(18) 0.0016(18) -0.002(2)
C64 0.025(2) 0.032(2) 0.042(3) 0.0059(19) 0.016(2) 0.012(2)
C65 0.036(3) 0.043(3) 0.025(2) 0.012(2) 0.005(2) 0.000(2)
C66 0.0172(18) 0.026(2) 0.030(2) -0.0047(16) -0.0015(16) 0.0031(18)
C67 0.0196(19) 0.029(2) 0.023(2) 0.0003(16) 0.0042(16) 0.0040(17)
C68 0.021(2) 0.024(2) 0.022(2) 0.0036(16) 0.0036(16) -0.0024(17)
C69 0.0211(19) 0.021(2) 0.028(2) 0.0065(16) 0.0001(17) 0.0040(17)
C70 0.0176(19) 0.024(2) 0.030(2) 0.0012(16) -0.0061(17) 0.0029(17)
C71 0.048(3) 0.022(2) 0.037(3) -0.008(2) -0.001(2) -0.0018(19)
C72 0.035(3) 0.044(3) 0.027(3) -0.012(2) -0.002(2) -0.004(2)
C73 0.025(2) 0.038(3) 0.028(2) 0.003(2) -0.0068(18) 0.005(2)
C74 0.036(2) 0.037(3) 0.023(2) -0.007(2) 0.0051(19) -0.002(2)
C75 0.042(3) 0.041(3) 0.027(3) -0.003(2) -0.005(2) 0.015(2)
C76 0.023(2) 0.039(3) 0.050(3) 0.003(2) 0.001(2) -0.008(2)
C77 0.035(2) 0.031(2) 0.031(3) -0.001(2) 0.008(2) -0.005(2)
C78 0.032(2) 0.026(2) 0.040(3) -0.0038(19) 0.007(2) 0.001(2)
C79 0.033(3) 0.035(3) 0.046(3) -0.012(2) 0.005(2) -0.017(2)
C80 0.029(2) 0.060(4) 0.042(3) -0.009(2) -0.009(2) -0.003(3)
C81 0.024(2) 0.028(2) 0.028(2) -0.0028(18) -0.0034(18) -0.0032(19)
C82 0.030(2) 0.045(3) 0.023(2) -0.006(2) 0.0021(19) 0.003(2)
C83 0.024(2) 0.042(3) 0.030(3) 0.006(2) 0.0046(19) 0.017(2)
C84 0.024(2) 0.032(2) 0.030(2) -0.0017(18) -0.0085(19) 0.0094(19)
C85 0.023(2) 0.045(3) 0.029(3) 0.009(2) 0.0061(19) 0.014(2)
C86 0.021(2) 0.032(2) 0.025(2) -0.0018(18) -0.0038(17) 0.0046(19)
C87 0.023(2) 0.024(2) 0.028(2) -0.0011(17) -0.0051(18) 0.0029(18)
C88 0.026(2) 0.028(2) 0.027(2) 0.0048(18) 0.0057(18) 0.0060(18)
C91 0.031(3) 0.058(4) 0.025(3) 0.010(2) 0.006(2) 0.006(2)
C92 0.029(2) 0.028(2) 0.022(2) -0.0028(18) -0.0034(18) -0.0019(18)
C93 0.025(2) 0.032(2) 0.023(2) -0.0051(18) 0.0026(17) -0.0038(18)
C94 0.022(2) 0.024(2) 0.025(2) 0.0003(17) -0.0059(17) -0.0048(17)
C95 0.025(2) 0.029(2) 0.030(2) -0.0013(18) -0.0035(18) -0.0032(19)
C96 0.027(2) 0.052(3) 0.023(2) -0.010(2) 0.0039(18) -0.006(2)

loop_
_atom_type_symbol
_atom_type_description
_atom_type_scat_dispersion_real
_atom_type_scat_dispersion_imag
_atom_type_scat_source
C C 0.0033 0.0016 'International Tables Vol C Tables 4.2.6.8 and 6.1.1.4'
H H 0.0000 0.0000 'International Tables Vol C Tables 4.2.6.8 and 6.1.1.4'
F F 0.0171 0.0103 'International Tables Vol C Tables 4.2.6.8 and 6.1.1.4'
Fe Fe 0.3463 0.8444 'International Tables Vol C Tables 4.2.6.8 and 6.1.1.4'
N N 0.0061 0.0033 'International Tables Vol C Tables 4.2.6.8 and 6.1.1.4'
O O 0.0106 0.0060 'International Tables Vol C Tables 4.2.6.8 and 6.1.1.4'
S S 0.1246 0.1234 'International Tables Vol C Tables 4.2.6.8 and 6.1.1.4'

loop_
_geom_angle_atom_site_label_1
_geom_angle_atom_site_label_2
_geom_angle_atom_site_label_3
_geom_angle_site_symmetry_1
_geom_angle_site_symmetry_3
_geom_angle
_geom_angle_publ_flag
O18 S9 O17 . . 118.7(2) ?
O18 S9 N5 . . 116.7(2) ?
O17 S9 N5 . . 107.9(2) ?
O18 S9 C89 . . 104.8(3) ?
O17 S9 C89 . . 103.3(3) ?
N5 S9 C89 . . 103.2(3) ?
O19 S10 O20 . . 118.6(2) ?
O19 S10 N5 . . 116.1(2) ?
O20 S10 N5 . . 108.0(2) ?
O19 S10 C90 . . 105.1(4) ?
O20 S10 C90 . . 104.0(3) ?
N5 S10 C90 . . 103.1(3) ?
S9 N5 S10 . . 124.4(3) ?
F28 C90 F29 . . 109.5(8) ?
F28 C90 F30 . . 107.5(7) ?
F29 C90 F30 . . 107.8(7) ?
F28 C90 S10 . . 112.0(6) ?
F29 C90 S10 . . 111.2(6) ?
F30 C90 S10 . . 108.7(8) ?
F27 C89 F26 . . 115.2(7) ?
F27 C89 F25 . . 108.2(8) ?
F26 C89 F25 . . 107.6(6) ?
F27 C89 S9 . . 108.3(6) ?
F26 C89 S9 . . 109.2(5) ?
F25 C89 S9 . . 108.2(5) ?
S10A N5A S9A . . 126.(2) ?
O18A S9A O17A . . 120.(2) ?
O18A S9A C89A . . 116.(2) ?
O17A S9A C89A . . 104.(2) ?
O18A S9A N5A . . 109.(2) ?
O17A S9A N5A . . 112.0(18) ?
C89A S9A N5A . . 92.(2) ?
O19A S10A O20A . . 116.(3) ?
O19A S10A N5A . . 113.(3) ?
O20A S10A N5A . . 117.(2) ?
O19A S10A C90A . . 95.(4) ?
O20A S10A C90A . . 105.(2) ?
N5A S10A C90A . . 108.(3) ?
F29A C90A F30A . . 114.(7) ?
F29A C90A F28A . . 113.(6) ?
F30A C90A F28A . . 100.(5) ?
F29A C90A S10A . . 123.(5) ?
F30A C90A S10A . . 104.(5) ?
F28A C90A S10A . . 98.(4) ?
F25A C89A S9A . . 135.(3) ?
F25A C89A F27A . . 88.(3) ?
S9A C89A F27A . . 137.(3) ?
F25A C89A F26A . . 92.(3) ?
S9A C89A F26A . . 105.(3) ?
F27A C89A F26A . . 66.(2) ?
C25 C21 C22 . . 108.0 ?
C25 C21 Fe3 . . 69.3(2) ?
C22 C21 Fe3 . . 70.1(2) ?
C25 C21 H21 . . 126.0 ?
C22 C21 H21 . . 126.0 ?
Fe3 C21 H21 . . 126.0 ?
C21 C22 C23 . . 108.0 ?
C21 C22 Fe3 . . 70.1(3) ?
C23 C22 Fe3 . . 69.3(2) ?
C21 C22 H22 . . 126.0 ?
C23 C22 H22 . . 126.0 ?
Fe3 C22 H22 . . 126.0 ?
C22 C23 C24 . . 108.0 ?
C22 C23 Fe3 . . 70.7(2) ?
C24 C23 Fe3 . . 69.4(2) ?
C22 C23 H23 . . 126.0 ?
C24 C23 H23 . . 126.0 ?
Fe3 C23 H23 . . 126.0 ?
C25 C24 C23 . . 108.0 ?
C25 C24 Fe3 . . 70.3(3) ?
C23 C24 Fe3 . . 70.3(2) ?
C25 C24 H24 . . 126.0 ?
C23 C24 H24 . . 126.0 ?
Fe3 C24 H24 . . 126.0 ?
C21 C25 C24 . . 108.0 ?
C21 C25 Fe3 . . 70.7(2) ?
C24 C25 Fe3 . . 69.4(3) ?
C21 C25 H25 . . 126.0 ?
C24 C25 H25 . . 126.0 ?
Fe3 C25 H25 . . 126.0 ?
C22A C21A C25A . . 108.0 ?
C22A C21A Fe3 . . 70.4(7) ?
C25A C21A Fe3 . . 72.1(6) ?
C22A C21A H21A . . 126.0 ?
C25A C21A H21A . . 126.0 ?
Fe3 C21A H21A . . 126.0 ?
C21A C22A C23A . . 108.0 ?
C21A C22A Fe3 . . 70.3(8) ?
C23A C22A Fe3 . . 72.1(7) ?
C21A C22A H22A . . 126.0 ?
C23A C22A H22A . . 126.0 ?
Fe3 C22A H22A . . 126.0 ?
C24A C23A C22A . . 108.0 ?
C24A C23A Fe3 . . 71.8(6) ?
C22A C23A Fe3 . . 69.0(7) ?
C24A C23A H23A . . 126.0 ?
C22A C23A H23A . . 126.0 ?
Fe3 C23A H23A . . 126.0 ?
C23A C24A C25A . . 108.0 ?
C23A C24A Fe3 . . 69.9(6) ?
C25A C24A Fe3 . . 69.9(8) ?
C23A C24A H24A . . 126.0 ?
C25A C24A H24A . . 126.0 ?
Fe3 C24A H24A . . 126.0 ?
C24A C25A C21A . . 108.0 ?
C24A C25A Fe3 . . 71.8(7) ?
C21A C25A Fe3 . . 69.0(6) ?
C24A C25A H25A . . 126.0 ?
C21A C25A H25A . . 126.0 ?
Fe3 C25A H25A . . 126.0 ?
C3 Fe1 C8 . . 110.4(3) ?
C3 Fe1 C9 . . 129.1(4) ?
C8 Fe1 C9 . . 40.2(2) ?
C3 Fe1 C7 . . 121.2(3) ?
C8 Fe1 C7 . . 40.0(2) ?
C9 Fe1 C7 . . 67.1(2) ?
C3 Fe1 C2 . . 39.1(4) ?
C8 Fe1 C2 . . 129.0(3) ?
C9 Fe1 C2 . . 165.9(3) ?
C7 Fe1 C2 . . 110.3(2) ?
C3 Fe1 C6 . . 153.3(4) ?
C8 Fe1 C6 . . 67.0(2) ?
C9 Fe1 C6 . . 67.31(19) ?
C7 Fe1 C6 . . 39.4(2) ?
C2 Fe1 C6 . . 120.3(3) ?
C3 Fe1 C10 . . 166.0(4) ?
C8 Fe1 C10 . . 67.1(2) ?
C9 Fe1 C10 . . 40.1(2) ?
C7 Fe1 C10 . . 66.5(2) ?
C2 Fe1 C10 . . 153.1(3) ?
C6 Fe1 C10 . . 39.84(19) ?
C3 Fe1 C1 . . 65.4(3) ?
C8 Fe1 C1 . . 166.1(3) ?
C9 Fe1 C1 . . 152.9(3) ?
C7 Fe1 C1 . . 129.4(2) ?
C2 Fe1 C1 . . 39.4(3) ?
C6 Fe1 C1 . . 110.3(3) ?
C10 Fe1 C1 . . 120.3(3) ?
C3 Fe1 C4 . . 39.0(4) ?
C8 Fe1 C4 . . 120.7(3) ?
C9 Fe1 C4 . . 110.1(3) ?
C7 Fe1 C4 . . 153.9(3) ?
C2 Fe1 C4 . . 65.6(3) ?
C6 Fe1 C4 . . 165.8(3) ?
C10 Fe1 C4 . . 129.2(3) ?
C1 Fe1 C4 . . 65.2(3) ?
C3 Fe1 C5 . . 64.8(3) ?
C8 Fe1 C5 . . 153.2(2) ?
C9 Fe1 C5 . . 120.4(2) ?
C7 Fe1 C5 . . 166.0(3) ?
C2 Fe1 C5 . . 65.4(2) ?
C6 Fe1 C5 . . 129.7(3) ?
C10 Fe1 C5 . . 110.7(2) ?
C1 Fe1 C5 . . 38.8(3) ?
C4 Fe1 C5 . . 38.4(3) ?
O2 S1 O1 . . 117.7(2) ?
O2 S1 N1 . . 116.6(2) ?
O1 S1 N1 . . 108.1(2) ?
O2 S1 C81 . . 104.9(2) ?
O1 S1 C81 . . 103.9(2) ?
N1 S1 C81 . . 103.9(2) ?
S2 N1 S1 . . 124.5(2) ?
C5 C1 C2 . . 107.7(7) ?
C5 C1 Fe1 . . 71.0(3) ?
C2 C1 Fe1 . . 70.1(4) ?
C5 C1 H1 . . 126.1 ?
C2 C1 H1 . . 126.1 ?
Fe1 C1 H1 . . 126.1 ?
C18 Fe2 C19 . . 40.2(2) ?
C18 Fe2 C14 . . 118.39(19) ?
C19 Fe2 C14 . . 107.4(2) ?
C18 Fe2 C20 . . 66.8(2) ?
C19 Fe2 C20 . . 39.7(2) ?
C14 Fe2 C20 . . 127.4(2) ?
C18 Fe2 C13 . . 108.77(19) ?
C19 Fe2 C13 . . 127.4(2) ?
C14 Fe2 C13 . . 40.18(18) ?
C20 Fe2 C13 . . 164.5(2) ?
C18 Fe2 C16 . . 66.55(19) ?
C19 Fe2 C16 . . 66.9(2) ?
C14 Fe2 C16 . . 165.55(19) ?
C20 Fe2 C16 . . 39.9(2) ?
C13 Fe2 C16 . . 153.79(19) ?
C18 Fe2 C15 . . 151.53(19) ?
C19 Fe2 C15 . . 118.32(19) ?
C14 Fe2 C15 . . 39.80(17) ?
C20 Fe2 C15 . . 109.28(18) ?
C13 Fe2 C15 . . 67.00(18) ?
C16 Fe2 C15 . . 129.77(18) ?
C18 Fe2 C17 . . 39.50(19) ?
C19 Fe2 C17 . . 67.0(2) ?
C14 Fe2 C17 . . 152.19(19) ?
C20 Fe2 C17 . . 66.75(19) ?
C13 Fe2 C17 . . 120.10(18) ?
C16 Fe2 C17 . . 39.62(19) ?
C15 Fe2 C17 . . 167.40(19) ?
C18 Fe2 C11 . . 166.83(19) ?
C19 Fe2 C11 . . 152.46(19) ?
C14 Fe2 C11 . . 66.89(18) ?
C20 Fe2 C11 . . 120.86(19) ?
C13 Fe2 C11 . . 66.75(17) ?
C16 Fe2 C11 . . 111.56(18) ?
C15 Fe2 C11 . . 39.82(17) ?
C17 Fe2 C11 . . 130.74(19) ?
C18 Fe2 C12 . . 129.16(19) ?
C19 Fe2 C12 . . 165.4(2) ?
C14 Fe2 C12 . . 67.06(18) ?
C20 Fe2 C12 . . 154.3(2) ?
C13 Fe2 C12 . . 39.79(17) ?
C16 Fe2 C12 . . 121.68(18) ?
C15 Fe2 C12 . . 66.79(18) ?
C17 Fe2 C12 . . 111.18(18) ?
C11 Fe2 C12 . . 39.59(17) ?
O3 S2 O4 . . 119.2(2) ?
O3 S2 N1 . . 108.0(2) ?
O4 S2 N1 . . 116.4(2) ?
O3 S2 C82 . . 103.4(2) ?
O4 S2 C82 . . 104.4(2) ?
N1 S2 C82 . . 103.3(2) ?
S3 N2 S4 . . 123.9(2) ?
C3 C2 C1 . . 106.8(7) ?
C3 C2 Fe1 . . 69.6(4) ?
C1 C2 Fe1 . . 70.5(3) ?
C3 C2 H2 . . 126.6 ?
C1 C2 H2 . . 126.6 ?
Fe1 C2 H2 . . 126.6 ?
C24 Fe3 C25 . . 40.28(12) ?
C24 Fe3 C23 . . 40.28(10) ?
C25 Fe3 C23 . . 67.50(14) ?
C24 Fe3 C27 . . 131.6(3) ?
C25 Fe3 C27 . . 111.9(2) ?
C23 Fe3 C27 . . 168.0(3) ?
C24 Fe3 C30 . . 120.5(2) ?
C25 Fe3 C30 . . 155.1(3) ?
C23 Fe3 C30 . . 108.4(2) ?
C27 Fe3 C30 . . 66.7(2) ?
C24 Fe3 C26 . . 111.8(2) ?
C25 Fe3 C26 . . 122.6(2) ?
C23 Fe3 C26 . . 129.6(3) ?
C27 Fe3 C26 . . 39.7(2) ?
C30 Fe3 C26 . . 39.9(2) ?
C24 Fe3 C21 . . 67.37(18) ?
C25 Fe3 C21 . . 39.98(15) ?
C23 Fe3 C21 . . 67.16(14) ?
C27 Fe3 C21 . . 120.7(2) ?
C30 Fe3 C21 . . 163.3(3) ?
C26 Fe3 C21 . . 154.9(3) ?
C24 Fe3 C22 . . 67.37(12) ?
C25 Fe3 C22 . . 67.16(17) ?
C23 Fe3 C22 . . 39.97(9) ?
C27 Fe3 C22 . . 151.8(3) ?
C30 Fe3 C22 . . 126.6(2) ?
C26 Fe3 C22 . . 165.0(3) ?
C21 Fe3 C22 . . 39.80(12) ?
C24 Fe3 C28 . . 167.9(3) ?
C25 Fe3 C28 . . 129.5(2) ?
C23 Fe3 C28 . . 150.3(3) ?
C27 Fe3 C28 . . 39.4(2) ?
C30 Fe3 C28 . . 66.5(2) ?
C26 Fe3 C28 . . 66.4(2) ?
C21 Fe3 C28 . . 108.8(2) ?
C22 Fe3 C28 . . 117.7(3) ?
C24 Fe3 C29 . . 151.9(3) ?
C25 Fe3 C29 . . 164.8(3) ?
C23 Fe3 C29 . . 117.2(3) ?
C27 Fe3 C29 . . 66.7(2) ?
C30 Fe3 C29 . . 39.8(2) ?
C26 Fe3 C29 . . 66.9(2) ?
C21 Fe3 C29 . . 126.4(2) ?
C22 Fe3 C29 . . 106.4(2) ?
C28 Fe3 C29 . . 39.76(19) ?
C27 Fe3 C21A . . 131.4(6) ?
C30 Fe3 C21A . . 154.5(6) ?
C26 Fe3 C21A . . 165.6(6) ?
C28 Fe3 C21A . . 114.2(5) ?
C29 Fe3 C21A . . 123.6(5) ?
C27 Fe3 C22A . . 170.7(6) ?
C30 Fe3 C22A . . 121.9(5) ?
C26 Fe3 C22A . . 149.1(6) ?
C28 Fe3 C22A . . 137.9(7) ?
C29 Fe3 C22A . . 117.0(5) ?
C21A Fe3 C22A . . 39.3(3) ?
O5 S3 O6 . . 118.0(2) ?
O5 S3 N2 . . 108.2(2) ?
O6 S3 N2 . . 116.63(19) ?
O5 S3 C83 . . 103.9(2) ?
O6 S3 C83 . . 104.4(2) ?
N2 S3 C83 . . 103.7(2) ?
S5 N3 S6 . . 124.3(2) ?
C4 C3 C2 . . 109.3(7) ?
C4 C3 Fe1 . . 71.6(4) ?
C2 C3 Fe1 . . 71.3(4) ?
C4 C3 H3 . . 125.3 ?
C2 C3 H3 . . 125.3 ?
Fe1 C3 H3 . . 125.3 ?
C37 Fe4 C38 . . 39.8(2) ?
C37 Fe4 C36 . . 40.1(2) ?
C38 Fe4 C36 . . 67.1(2) ?
C37 Fe4 C39 . . 66.5(2) ?
C38 Fe4 C39 . . 39.6(2) ?
C36 Fe4 C39 . . 66.5(2) ?
C37 Fe4 C32 . . 111.0(2) ?
C38 Fe4 C32 . . 123.9(2) ?
C36 Fe4 C32 . . 127.0(2) ?
C39 Fe4 C32 . . 157.7(2) ?
C37 Fe4 C40 . . 67.5(2) ?
C38 Fe4 C40 . . 67.4(2) ?
C36 Fe4 C40 . . 40.0(2) ?
C39 Fe4 C40 . . 39.9(2) ?
C32 Fe4 C40 . . 161.8(2) ?
C37 Fe4 C31 . . 124.1(2) ?
C38 Fe4 C31 . . 158.6(2) ?
C36 Fe4 C31 . . 110.0(2) ?
C39 Fe4 C31 . . 160.7(2) ?
C32 Fe4 C31 . . 39.54(19) ?
C40 Fe4 C31 . . 125.0(2) ?
C37 Fe4 C33 . . 127.3(2) ?
C38 Fe4 C33 . . 110.1(2) ?
C36 Fe4 C33 . . 163.4(2) ?
C39 Fe4 C33 . . 122.6(2) ?
C32 Fe4 C33 . . 39.8(2) ?
C40 Fe4 C33 . . 155.6(2) ?
C31 Fe4 C33 . . 66.2(2) ?
C37 Fe4 C34 . . 162.2(2) ?
C38 Fe4 C34 . . 125.6(2) ?
C36 Fe4 C34 . . 155.9(2) ?
C39 Fe4 C34 . . 108.9(2) ?
C32 Fe4 C34 . . 66.3(2) ?
C40 Fe4 C34 . . 120.9(2) ?
C31 Fe4 C34 . . 66.0(2) ?
C33 Fe4 C34 . . 39.2(2) ?
C37 Fe4 C35 . . 157.3(2) ?
C38 Fe4 C35 . . 161.0(2) ?
C36 Fe4 C35 . . 121.9(2) ?
C39 Fe4 C35 . . 125.1(2) ?
C32 Fe4 C35 . . 66.2(2) ?
C40 Fe4 C35 . . 107.7(2) ?
C31 Fe4 C35 . . 39.1(2) ?
C33 Fe4 C35 . . 66.2(2) ?
C34 Fe4 C35 . . 39.67(19) ?
O7 S4 O8 . . 117.9(2) ?
O7 S4 N2 . . 108.4(2) ?
O8 S4 N2 . . 116.7(2) ?
O7 S4 C84 . . 104.5(2) ?
O8 S4 C84 . . 104.7(2) ?
N2 S4 C84 . . 102.5(2) ?
S7 N4 S8 . . 125.0(2) ?
C5 C4 C3 . . 107.5(7) ?
C5 C4 Fe1 . . 71.1(4) ?
C3 C4 Fe1 . . 69.4(4) ?
C5 C4 H4 . . 126.2 ?
C3 C4 H4 . . 126.2 ?
Fe1 C4 H4 . . 126.2 ?
C45 Fe5 C47 . . 124.0(2) ?
C45 Fe5 C41 . . 38.9(3) ?
C47 Fe5 C41 . . 108.3(2) ?
C45 Fe5 C46 . . 109.7(2) ?
C47 Fe5 C46 . . 39.7(3) ?
C41 Fe5 C46 . . 122.8(2) ?
C45 Fe5 C49 . . 160.5(3) ?
C47 Fe5 C49 . . 66.7(2) ?
C41 Fe5 C49 . . 159.5(3) ?
C46 Fe5 C49 . . 67.0(2) ?
C45 Fe5 C50 . . 125.2(3) ?
C47 Fe5 C50 . . 66.8(2) ?
C41 Fe5 C50 . . 158.7(3) ?
C46 Fe5 C50 . . 40.1(2) ?
C49 Fe5 C50 . . 39.8(2) ?
C45 Fe5 C44 . . 39.4(2) ?
C47 Fe5 C44 . . 160.2(2) ?
C41 Fe5 C44 . . 65.8(3) ?
C46 Fe5 C44 . . 125.9(2) ?
C49 Fe5 C44 . . 125.6(2) ?
C50 Fe5 C44 . . 111.4(2) ?
C45 Fe5 C48 . . 158.8(3) ?
C47 Fe5 C48 . . 40.1(2) ?
C41 Fe5 C48 . . 123.6(3) ?
C46 Fe5 C48 . . 67.3(3) ?
C49 Fe5 C48 . . 39.7(2) ?
C50 Fe5 C48 . . 67.0(2) ?
C44 Fe5 C48 . . 159.2(2) ?
C45 Fe5 C42 . . 66.6(2) ?
C47 Fe5 C42 . . 122.5(3) ?
C41 Fe5 C42 . . 40.4(2) ?
C46 Fe5 C42 . . 157.7(2) ?
C49 Fe5 C42 . . 123.9(2) ?
C50 Fe5 C42 . . 160.0(2) ?
C44 Fe5 C42 . . 66.3(2) ?
C48 Fe5 C42 . . 107.7(3) ?
C45 Fe5 C43 . . 66.7(2) ?
C47 Fe5 C43 . . 157.6(2) ?
C41 Fe5 C43 . . 66.6(2) ?
C46 Fe5 C43 . . 161.6(2) ?
C49 Fe5 C43 . . 109.9(2) ?
C50 Fe5 C43 . . 125.9(2) ?
C44 Fe5 C43 . . 39.8(2) ?
C48 Fe5 C43 . . 122.9(2) ?
C42 Fe5 C43 . . 39.3(2) ?
O9 S5 O10 . . 118.0(2) ?
O9 S5 N3 . . 108.4(2) ?
O10 S5 N3 . . 116.9(2) ?
O9 S5 C85 . . 104.2(2) ?
O10 S5 C85 . . 104.4(2) ?
N3 S5 C85 . . 103.0(2) ?
C4 C5 C1 . . 108.7(6) ?
C4 C5 Fe1 . . 70.5(4) ?
C1 C5 Fe1 . . 70.2(3) ?
C4 C5 H5 . . 125.6 ?
C1 C5 H5 . . 125.6 ?
Fe1 C5 H5 . . 125.6 ?
C8 C9 C10 . . 107.4(4) ?
C8 C9 Fe1 . . 69.9(3) ?
C10 C9 Fe1 . . 70.2(3) ?
C8 C9 H9 . . 126.3 ?
C10 C9 H9 . . 126.3 ?
Fe1 C9 H9 . . 126.3 ?
C79 Fe8 C71 . . 165.8(2) ?
C79 Fe8 C72 . . 153.7(2) ?
C71 Fe8 C72 . . 39.6(2) ?
C79 Fe8 C75 . . 129.4(2) ?
C71 Fe8 C75 . . 39.7(2) ?
C72 Fe8 C75 . . 66.5(2) ?
C79 Fe8 C80 . . 39.9(2) ?
C71 Fe8 C80 . . 128.3(2) ?
C72 Fe8 C80 . . 164.5(2) ?
C75 Fe8 C80 . . 110.4(2) ?
C79 Fe8 C77 . . 66.7(2) ?
C71 Fe8 C77 . . 119.6(2) ?
C72 Fe8 C77 . . 108.5(2) ?
C75 Fe8 C77 . . 153.4(2) ?
C80 Fe8 C77 . . 67.0(2) ?
C79 Fe8 C76 . . 66.8(2) ?
C71 Fe8 C76 . . 109.2(2) ?
C72 Fe8 C76 . . 127.1(2) ?
C75 Fe8 C76 . . 121.1(2) ?
C80 Fe8 C76 . . 40.1(2) ?
C77 Fe8 C76 . . 39.5(2) ?
C79 Fe8 C78 . . 39.6(2) ?
C71 Fe8 C78 . . 153.0(2) ?
C72 Fe8 C78 . . 120.1(2) ?
C75 Fe8 C78 . . 166.0(2) ?
C80 Fe8 C78 . . 66.7(2) ?
C77 Fe8 C78 . . 39.6(2) ?
C76 Fe8 C78 . . 66.3(2) ?
C79 Fe8 C73 . . 121.4(2) ?
C71 Fe8 C73 . . 66.4(2) ?
C72 Fe8 C73 . . 39.3(2) ?
C75 Fe8 C73 . . 66.6(2) ?
C80 Fe8 C73 . . 155.2(2) ?
C77 Fe8 C73 . . 127.2(2) ?
C76 Fe8 C73 . . 163.4(2) ?
C78 Fe8 C73 . . 109.8(2) ?
C79 Fe8 C74 . . 110.5(2) ?
C71 Fe8 C74 . . 67.1(2) ?
C72 Fe8 C74 . . 66.7(2) ?
C75 Fe8 C74 . . 40.1(2) ?
C80 Fe8 C74 . . 121.5(2) ?
C77 Fe8 C74 . . 164.4(2) ?
C76 Fe8 C74 . . 155.2(2) ?
C78 Fe8 C74 . . 128.5(2) ?
C73 Fe8 C74 . . 39.84(18) ?
O15 S8 O16 . . 118.6(2) ?
O15 S8 N4 . . 116.51(19) ?
O16 S8 N4 . . 108.0(2) ?
O15 S8 C88 . . 104.6(2) ?
O16 S8 C88 . . 104.2(2) ?
N4 S8 C88 . . 103.0(2) ?
S16 N8 S15 . . 124.4(2) ?
C7 C8 C9 . . 107.7(4) ?
C7 C8 Fe1 . . 70.2(3) ?
C9 C8 Fe1 . . 69.9(3) ?
C7 C8 H8 . . 126.2 ?
C9 C8 H8 . . 126.2 ?
Fe1 C8 H8 . . 126.2 ?
C70 Fe7 C61 . . 118.16(19) ?
C70 Fe7 C65 . . 107.1(2) ?
C61 Fe7 C65 . . 40.1(2) ?
C70 Fe7 C64 . . 126.9(2) ?
C61 Fe7 C64 . . 66.9(2) ?
C65 Fe7 C64 . . 39.6(2) ?
C70 Fe7 C66 . . 40.10(17) ?
C61 Fe7 C66 . . 108.27(19) ?
C65 Fe7 C66 . . 126.7(2) ?
C64 Fe7 C66 . . 163.6(2) ?
C70 Fe7 C69 . . 39.62(17) ?
C61 Fe7 C69 . . 151.36(19) ?
C65 Fe7 C69 . . 118.36(19) ?
C64 Fe7 C69 . . 109.29(18) ?
C66 Fe7 C69 . . 66.92(18) ?
C70 Fe7 C62 . . 152.33(19) ?
C61 Fe7 C62 . . 39.6(2) ?
C65 Fe7 C62 . . 66.9(2) ?
C64 Fe7 C62 . . 66.81(19) ?
C66 Fe7 C62 . . 120.27(19) ?
C69 Fe7 C62 . . 167.49(19) ?
C70 Fe7 C63 . . 165.47(19) ?
C61 Fe7 C63 . . 66.6(2) ?
C65 Fe7 C63 . . 67.0(2) ?
C64 Fe7 C63 . . 40.3(2) ?
C66 Fe7 C63 . . 154.04(19) ?
C69 Fe7 C63 . . 130.06(19) ?
C62 Fe7 C63 . . 39.4(2) ?
C70 Fe7 C68 . . 66.80(18) ?
C61 Fe7 C68 . . 166.61(19) ?
C65 Fe7 C68 . . 152.85(19) ?
C64 Fe7 C68 . . 121.37(19) ?
C66 Fe7 C68 . . 66.79(18) ?
C69 Fe7 C68 . . 39.89(17) ?
C62 Fe7 C68 . . 130.82(19) ?
C63 Fe7 C68 . . 111.94(18) ?
C70 Fe7 C67 . . 66.86(18) ?
C61 Fe7 C67 . . 128.93(19) ?
C65 Fe7 C67 . . 164.8(2) ?
C64 Fe7 C67 . . 155.1(2) ?
C66 Fe7 C67 . . 39.83(17) ?
C69 Fe7 C67 . . 66.62(17) ?
C62 Fe7 C67 . . 111.51(18) ?
C63 Fe7 C67 . . 122.16(19) ?
C68 Fe7 C67 . . 39.45(17) ?
O13 S7 O14 . . 118.4(2) ?
O13 S7 N4 . . 108.43(19) ?
O14 S7 N4 . . 116.59(19) ?
O13 S7 C87 . . 104.1(2) ?
O14 S7 C87 . . 104.7(2) ?
N4 S7 C87 . . 102.4(2) ?
S14 N7 S13 . . 125.3(2) ?
C6 C7 C8 . . 108.8(4) ?
C6 C7 Fe1 . . 70.4(3) ?
C8 C7 Fe1 . . 69.8(3) ?
C6 C7 H7 . . 125.6 ?
C8 C7 H7 . . 125.6 ?
Fe1 C7 H7 . . 125.6 ?
C51 Fe6 C55 . . 39.5(2) ?
C51 Fe6 C58 . . 114.3(2) ?
C55 Fe6 C58 . . 143.2(2) ?
C51 Fe6 C54 . . 66.6(2) ?
C55 Fe6 C54 . . 39.9(2) ?
C58 Fe6 C54 . . 175.9(2) ?
C51 Fe6 C52 . . 39.6(2) ?
C55 Fe6 C52 . . 66.5(2) ?
C58 Fe6 C52 . . 111.4(2) ?
C54 Fe6 C52 . . 66.5(2) ?
C51 Fe6 C57 . . 109.8(2) ?
C55 Fe6 C57 . . 113.9(2) ?
C58 Fe6 C57 . . 39.4(3) ?
C54 Fe6 C57 . . 144.5(2) ?
C52 Fe6 C57 . . 134.4(3) ?
C51 Fe6 C56 . . 134.2(2) ?
C55 Fe6 C56 . . 111.0(2) ?
C58 Fe6 C56 . . 66.0(3) ?
C54 Fe6 C56 . . 116.5(2) ?
C52 Fe6 C56 . . 172.7(3) ?
C57 Fe6 C56 . . 39.3(3) ?
C51 Fe6 C60 . . 173.8(2) ?
C55 Fe6 C60 . . 136.5(2) ?
C58 Fe6 C60 . . 66.1(2) ?
C54 Fe6 C60 . . 113.4(2) ?
C52 Fe6 C60 . . 146.5(2) ?
C57 Fe6 C60 . . 66.4(2) ?
C56 Fe6 C60 . . 39.8(2) ?
C51 Fe6 C53 . . 66.8(2) ?
C55 Fe6 C53 . . 66.9(2) ?
C58 Fe6 C53 . . 136.5(2) ?
C54 Fe6 C53 . . 39.66(19) ?
C52 Fe6 C53 . . 39.8(2) ?
C57 Fe6 C53 . . 174.0(3) ?
C56 Fe6 C53 . . 146.6(2) ?
C60 Fe6 C53 . . 117.5(2) ?
C51 Fe6 C59 . . 144.4(2) ?
C55 Fe6 C59 . . 176.0(2) ?
C58 Fe6 C59 . . 39.3(2) ?
C54 Fe6 C59 . . 137.9(2) ?
C52 Fe6 C59 . . 116.5(2) ?
C57 Fe6 C59 . . 66.2(2) ?
C56 Fe6 C59 . . 66.4(2) ?
C60 Fe6 C59 . . 39.6(2) ?
C53 Fe6 C59 . . 113.4(2) ?
O11 S6 O12 . . 118.5(2) ?
O11 S6 N3 . . 116.5(2) ?
O12 S6 N3 . . 108.0(2) ?
O11 S6 C86 . . 105.0(2) ?
O12 S6 C86 . . 104.5(2) ?
N3 S6 C86 . . 102.2(2) ?
S12 N6 S11 . . 125.3(3) ?
C7 C6 C10 . . 108.0(4) ?
C7 C6 Fe1 . . 70.2(3) ?
C10 C6 Fe1 . . 70.2(3) ?
C7 C6 H6 . . 126.0 ?
C10 C6 H6 . . 126.0 ?
Fe1 C6 H6 . . 126.0 ?
C6 C10 C9 . . 108.1(5) ?
C6 C10 Fe1 . . 70.0(3) ?
C9 C10 Fe1 . . 69.7(3) ?
C6 C10 H10 . . 125.9 ?
C9 C10 H10 . . 125.9 ?
Fe1 C10 H10 . . 125.9 ?
O21 S11 O22 . . 118.7(3) ?
O21 S11 N6 . . 109.1(3) ?
O22 S11 N6 . . 116.5(2) ?
O21 S11 C91 . . 104.1(3) ?
O22 S11 C91 . . 104.5(2) ?
N6 S11 C91 . . 101.5(2) ?
C12 C11 C15 . . 108.2(4) ?
C12 C11 Fe2 . . 70.5(2) ?
C15 C11 Fe2 . . 69.7(2) ?
C12 C11 H11 . . 125.9 ?
C15 C11 H11 . . 125.9 ?
Fe2 C11 H11 . . 125.9 ?
O23 S12 O24 . . 118.3(2) ?
O23 S12 N6 . . 108.7(2) ?
O24 S12 N6 . . 116.0(2) ?
O23 S12 C92 . . 104.0(2) ?
O24 S12 C92 . . 105.2(2) ?
N6 S12 C92 . . 102.7(2) ?
C11 C12 C13 . . 107.7(4) ?
C11 C12 Fe2 . . 69.9(2) ?
C13 C12 Fe2 . . 69.3(2) ?
C11 C12 H12 . . 126.1 ?
C13 C12 H12 . . 126.1 ?
Fe2 C12 H12 . . 126.1 ?
O25 S13 O26 . . 118.8(2) ?
O25 S13 N7 . . 108.1(2) ?
O26 S13 N7 . . 116.75(19) ?
O25 S13 C93 . . 104.1(2) ?
O26 S13 C93 . . 104.6(2) ?
N7 S13 C93 . . 102.3(2) ?
C12 C13 C14 . . 107.9(4) ?
C12 C13 Fe2 . . 70.9(2) ?
C14 C13 Fe2 . . 69.4(2) ?
C12 C13 H13 . . 126.0 ?
C14 C13 H13 . . 126.0 ?
Fe2 C13 H13 . . 126.0 ?
O27 S14 O28 . . 118.4(2) ?
O27 S14 N7 . . 108.62(19) ?
O28 S14 N7 . . 116.68(19) ?
O27 S14 C94 . . 103.9(2) ?
O28 S14 C94 . . 105.1(2) ?
N7 S14 C94 . . 101.9(2) ?
C15 C14 C13 . . 108.1(4) ?
C15 C14 Fe2 . . 70.7(2) ?
C13 C14 Fe2 . . 70.4(2) ?
C15 C14 H14 . . 125.9 ?
C13 C14 H14 . . 125.9 ?
Fe2 C14 H14 . . 125.9 ?
O29 S15 O30 . . 118.0(2) ?
O29 S15 N8 . . 116.5(2) ?
O30 S15 N8 . . 108.2(2) ?
O29 S15 C95 . . 104.6(2) ?
O30 S15 C95 . . 103.5(2) ?
N8 S15 C95 . . 104.2(2) ?
C14 C15 C11 . . 108.0(4) ?
C14 C15 Fe2 . . 69.5(2) ?
C11 C15 Fe2 . . 70.5(2) ?
C14 C15 H15 . . 126.0 ?
C11 C15 H15 . . 126.0 ?
Fe2 C15 H15 . . 126.0 ?
O32 S16 O31 . . 118.9(3) ?
O32 S16 N8 . . 108.1(2) ?
O31 S16 N8 . . 116.5(2) ?
O32 S16 C96 . . 103.4(3) ?
O31 S16 C96 . . 104.0(2) ?
N8 S16 C96 . . 103.9(2) ?
C17 C16 C20 . . 107.8(4) ?
C17 C16 Fe2 . . 70.3(2) ?
C20 C16 Fe2 . . 69.6(3) ?
C17 C16 H16 . . 126.1 ?
C20 C16 H16 . . 126.1 ?
Fe2 C16 H16 . . 126.1 ?
C18 C17 C16 . . 107.9(4) ?
C18 C17 Fe2 . . 69.5(3) ?
C16 C17 Fe2 . . 70.1(2) ?
C18 C17 H17 . . 126.1 ?
C16 C17 H17 . . 126.1 ?
Fe2 C17 H17 . . 126.1 ?
C17 C18 C19 . . 108.5(4) ?
C17 C18 Fe2 . . 71.0(3) ?
C19 C18 Fe2 . . 70.0(3) ?
C17 C18 H18 . . 125.7 ?
C19 C18 H18 . . 125.7 ?
Fe2 C18 H18 . . 125.7 ?
C20 C19 C18 . . 107.4(4) ?
C20 C19 Fe2 . . 70.2(3) ?
C18 C19 Fe2 . . 69.8(3) ?
C20 C19 H19 . . 126.3 ?
C18 C19 H19 . . 126.3 ?
Fe2 C19 H19 . . 126.3 ?
C19 C20 C16 . . 108.3(4) ?
C19 C20 Fe2 . . 70.1(3) ?
C16 C20 Fe2 . . 70.5(3) ?
C19 C20 H20 . . 125.8 ?
C16 C20 H20 . . 125.8 ?
Fe2 C20 H20 . . 125.8 ?
C27 C26 C30 . . 107.6(5) ?
C27 C26 Fe3 . . 69.9(3) ?
C30 C26 Fe3 . . 70.1(3) ?
C27 C26 H26 . . 126.2 ?
C30 C26 H26 . . 126.2 ?
Fe3 C26 H26 . . 126.2 ?
C28 C27 C26 . . 108.5(4) ?
C28 C27 Fe3 . . 70.9(3) ?
C26 C27 Fe3 . . 70.4(3) ?
C28 C27 H27 . . 125.7 ?
C26 C27 H27 . . 125.7 ?
Fe3 C27 H27 . . 125.7 ?
C27 C28 C29 . . 108.3(5) ?
C27 C28 Fe3 . . 69.7(3) ?
C29 C28 Fe3 . . 70.2(3) ?
C27 C28 H28 . . 125.8 ?
C29 C28 H28 . . 125.8 ?
Fe3 C28 H28 . . 125.8 ?
C30 C29 C28 . . 107.3(4) ?
C30 C29 Fe3 . . 69.7(3) ?
C28 C29 Fe3 . . 70.0(3) ?
C30 C29 H29 . . 126.4 ?
C28 C29 H29 . . 126.4 ?
Fe3 C29 H29 . . 126.4 ?
C29 C30 C26 . . 108.2(5) ?
C29 C30 Fe3 . . 70.5(3) ?
C26 C30 Fe3 . . 70.1(3) ?
C29 C30 H30 . . 125.9 ?
C26 C30 H30 . . 125.9 ?
Fe3 C30 H30 . . 125.9 ?
C35 C31 C32 . . 108.7(5) ?
C35 C31 Fe4 . . 70.8(3) ?
C32 C31 Fe4 . . 69.9(3) ?
C35 C31 H31 . . 125.7 ?
C32 C31 H31 . . 125.7 ?
Fe4 C31 H31 . . 125.7 ?
C31 C32 C33 . . 107.6(5) ?
C31 C32 Fe4 . . 70.6(3) ?
C33 C32 Fe4 . . 70.5(3) ?
C31 C32 H32 . . 126.2 ?
C33 C32 H32 . . 126.2 ?
Fe4 C32 H32 . . 126.2 ?
C34 C33 C32 . . 107.9(4) ?
C34 C33 Fe4 . . 70.5(3) ?
C32 C33 Fe4 . . 69.7(3) ?
C34 C33 H33 . . 126.1 ?
C32 C33 H33 . . 126.1 ?
Fe4 C33 H33 . . 126.1 ?
C31 C35 C34 . . 107.7(5) ?
C31 C35 Fe4 . . 70.2(3) ?
C34 C35 Fe4 . . 70.1(3) ?
C31 C35 H35 . . 126.1 ?
C34 C35 H35 . . 126.1 ?
Fe4 C35 H35 . . 126.1 ?
C33 C34 C35 . . 108.1(4) ?
C33 C34 Fe4 . . 70.2(3) ?
C35 C34 Fe4 . . 70.3(3) ?
C33 C34 H34 . . 126.0 ?
C35 C34 H34 . . 126.0 ?
Fe4 C34 H34 . . 126.0 ?
C38 C37 C36 . . 108.2(5) ?
C38 C37 Fe4 . . 70.3(3) ?
C36 C37 Fe4 . . 70.4(3) ?
C38 C37 H37 . . 125.9 ?
C36 C37 H37 . . 125.9 ?
Fe4 C37 H37 . . 125.9 ?
C37 C36 C40 . . 108.2(5) ?
C37 C36 Fe4 . . 69.6(3) ?
C40 C36 Fe4 . . 70.3(3) ?
C37 C36 H36 . . 125.9 ?
C40 C36 H36 . . 125.9 ?
Fe4 C36 H36 . . 125.9 ?
C39 C38 C37 . . 107.7(5) ?
C39 C38 Fe4 . . 70.5(3) ?
C37 C38 Fe4 . . 69.9(3) ?
C39 C38 H38 . . 126.1 ?
C37 C38 H38 . . 126.1 ?
Fe4 C38 H38 . . 126.1 ?
C38 C39 C40 . . 109.4(5) ?
C38 C39 Fe4 . . 69.9(3) ?
C40 C39 Fe4 . . 70.3(3) ?
C38 C39 H39 . . 125.3 ?
C40 C39 H39 . . 125.3 ?
Fe4 C39 H39 . . 125.3 ?
C39 C40 C36 . . 106.4(5) ?
C39 C40 Fe4 . . 69.8(3) ?
C36 C40 Fe4 . . 69.6(3) ?
C39 C40 H40 . . 126.8 ?
C36 C40 H40 . . 126.8 ?
Fe4 C40 H40 . . 126.8 ?
C45 C41 C42 . . 108.5(5) ?
C45 C41 Fe5 . . 70.3(3) ?
C42 C41 Fe5 . . 70.5(3) ?
C45 C41 H41 . . 125.8 ?
C42 C41 H41 . . 125.8 ?
Fe5 C41 H41 . . 125.8 ?
C41 C45 C44 . . 108.8(5) ?
C41 C45 Fe5 . . 70.8(3) ?
C44 C45 Fe5 . . 71.0(3) ?
C41 C45 H45 . . 125.6 ?
C44 C45 H45 . . 125.6 ?
Fe5 C45 H45 . . 125.6 ?
C45 C44 C43 . . 108.3(5) ?
C45 C44 Fe5 . . 69.5(3) ?
C43 C44 Fe5 . . 70.5(3) ?
C45 C44 H44 . . 125.9 ?
C43 C44 H44 . . 125.9 ?
Fe5 C44 H44 . . 125.9 ?
C42 C43 C44 . . 107.3(5) ?
C42 C43 Fe5 . . 70.1(3) ?
C44 C43 Fe5 . . 69.7(3) ?
C42 C43 H43 . . 126.3 ?
C44 C43 H43 . . 126.3 ?
Fe5 C43 H43 . . 126.3 ?
C43 C42 C41 . . 107.2(5) ?
C43 C42 Fe5 . . 70.5(3) ?
C41 C42 Fe5 . . 69.2(3) ?
C43 C42 H42 . . 126.4 ?
C41 C42 H42 . . 126.4 ?
Fe5 C42 H42 . . 126.4 ?
C46 C47 C48 . . 109.0(5) ?
C46 C47 Fe5 . . 70.5(3) ?
C48 C47 Fe5 . . 70.5(3) ?
C46 C47 H47 . . 125.5 ?
C48 C47 H47 . . 125.5 ?
Fe5 C47 H47 . . 125.5 ?
C47 C46 C50 . . 107.4(5) ?
C47 C46 Fe5 . . 69.8(3) ?
C50 C46 Fe5 . . 70.1(3) ?
C47 C46 H46 . . 126.3 ?
C50 C46 H46 . . 126.3 ?
Fe5 C46 H46 . . 126.3 ?
C48 C49 C50 . . 108.7(5) ?
C48 C49 Fe5 . . 70.3(3) ?
C50 C49 Fe5 . . 70.2(3) ?
C48 C49 H49 . . 125.6 ?
C50 C49 H49 . . 125.6 ?
Fe5 C49 H49 . . 125.6 ?
C49 C48 C47 . . 107.0(5) ?
C49 C48 Fe5 . . 70.0(3) ?
C47 C48 Fe5 . . 69.4(3) ?
C49 C48 H48 . . 126.5 ?
C47 C48 H48 . . 126.5 ?
Fe5 C48 H48 . . 126.5 ?
C49 C50 C46 . . 107.8(5) ?
C49 C50 Fe5 . . 70.0(3) ?
C46 C50 Fe5 . . 69.8(3) ?
C49 C50 H50 . . 126.1 ?
C46 C50 H50 . . 126.1 ?
Fe5 C50 H50 . . 126.1 ?
C53 C54 C55 . . 108.3(4) ?
C53 C54 Fe6 . . 70.6(3) ?
C55 C54 Fe6 . . 69.9(3) ?
C53 C54 H54 . . 125.8 ?
C55 C54 H54 . . 125.8 ?
Fe6 C54 H54 . . 125.8 ?
C54 C53 C52 . . 107.1(5) ?
C54 C53 Fe6 . . 69.8(3) ?
C52 C53 Fe6 . . 69.7(3) ?
C54 C53 H53 . . 126.4 ?
C52 C53 H53 . . 126.4 ?
Fe6 C53 H53 . . 126.4 ?
C51 C52 C53 . . 108.4(5) ?
C51 C52 Fe6 . . 70.1(3) ?
C53 C52 Fe6 . . 70.5(3) ?
C51 C52 H52 . . 125.8 ?
C53 C52 H52 . . 125.8 ?
Fe6 C52 H52 . . 125.8 ?
C55 C51 C52 . . 108.4(5) ?
C55 C51 Fe6 . . 70.3(3) ?
C52 C51 Fe6 . . 70.4(3) ?
C55 C51 H51 . . 125.8 ?
C52 C51 H51 . . 125.8 ?
Fe6 C51 H51 . . 125.8 ?
C51 C55 C54 . . 107.8(5) ?
C51 C55 Fe6 . . 70.2(3) ?
C54 C55 Fe6 . . 70.2(3) ?
C51 C55 H55 . . 126.1 ?
C54 C55 H55 . . 126.1 ?
Fe6 C55 H55 . . 126.1 ?
C59 C58 C57 . . 108.8(6) ?
C59 C58 Fe6 . . 71.0(3) ?
C57 C58 Fe6 . . 70.4(3) ?
C59 C58 H58 . . 125.6 ?
C57 C58 H58 . . 125.6 ?
Fe6 C58 H58 . . 125.6 ?
C56 C57 C58 . . 107.9(5) ?
C56 C57 Fe6 . . 70.4(3) ?
C58 C57 Fe6 . . 70.2(3) ?
C56 C57 H57 . . 126.0 ?
C58 C57 H57 . . 126.0 ?
Fe6 C57 H57 . . 126.0 ?
C57 C56 C60 . . 108.0(5) ?
C57 C56 Fe6 . . 70.3(3) ?
C60 C56 Fe6 . . 70.1(3) ?
C57 C56 H56 . . 126.0 ?
C60 C56 H56 . . 126.0 ?
Fe6 C56 H56 . . 126.0 ?
C58 C59 C60 . . 107.6(5) ?
C58 C59 Fe6 . . 69.8(3) ?
C60 C59 Fe6 . . 69.8(3) ?
C58 C59 H59 . . 126.2 ?
C60 C59 H59 . . 126.2 ?
Fe6 C59 H59 . . 126.2 ?
C59 C60 C56 . . 107.7(5) ?
C59 C60 Fe6 . . 70.6(3) ?
C56 C60 Fe6 . . 70.0(3) ?
C59 C60 H60 . . 126.2 ?
C56 C60 H60 . . 126.2 ?
Fe6 C60 H60 . . 126.2 ?
C62 C61 C65 . . 108.4(4) ?
C62 C61 Fe7 . . 71.0(3) ?
C65 C61 Fe7 . . 70.2(3) ?
C62 C61 H61 . . 125.8 ?
C65 C61 H61 . . 125.8 ?
Fe7 C61 H61 . . 125.8 ?
C63 C62 C61 . . 108.3(4) ?
C63 C62 Fe7 . . 70.3(3) ?
C61 C62 Fe7 . . 69.4(3) ?
C63 C62 H62 . . 125.8 ?
C61 C62 H62 . . 125.8 ?
Fe7 C62 H62 . . 125.8 ?
C62 C63 C64 . . 107.6(4) ?
C62 C63 Fe7 . . 70.3(3) ?
C64 C63 Fe7 . . 69.4(3) ?
C62 C63 H63 . . 126.2 ?
C64 C63 H63 . . 126.2 ?
Fe7 C63 H63 . . 126.2 ?
C65 C64 C63 . . 107.9(4) ?
C65 C64 Fe7 . . 70.0(3) ?
C63 C64 Fe7 . . 70.3(3) ?
C65 C64 H64 . . 126.0 ?
C63 C64 H64 . . 126.0 ?
Fe7 C64 H64 . . 126.0 ?
C64 C65 C61 . . 107.8(4) ?
C64 C65 Fe7 . . 70.4(3) ?
C61 C65 Fe7 . . 69.7(3) ?
C64 C65 H65 . . 126.1 ?
C61 C65 H65 . . 126.1 ?
Fe7 C65 H65 . . 126.1 ?
C70 C66 C67 . . 107.6(4) ?
C70 C66 Fe7 . . 69.3(2) ?
C67 C66 Fe7 . . 71.0(2) ?
C70 C66 H66 . . 126.2 ?
C67 C66 H66 . . 126.2 ?
Fe7 C66 H66 . . 126.2 ?
C68 C67 C66 . . 108.0(4) ?
C68 C67 Fe7 . . 70.1(2) ?
C66 C67 Fe7 . . 69.1(2) ?
C68 C67 H67 . . 126.0 ?
C66 C67 H67 . . 126.0 ?
Fe7 C67 H67 . . 126.0 ?
C67 C68 C69 . . 107.8(4) ?
C67 C68 Fe7 . . 70.4(2) ?
C69 C68 Fe7 . . 69.5(2) ?
C67 C68 H68 . . 126.1 ?
C69 C68 H68 . . 126.1 ?
Fe7 C68 H68 . . 126.1 ?
C70 C69 C68 . . 108.0(4) ?
C70 C69 Fe7 . . 69.3(2) ?
C68 C69 Fe7 . . 70.7(2) ?
C70 C69 H69 . . 126.0 ?
C68 C69 H69 . . 126.0 ?
Fe7 C69 H69 . . 126.0 ?
C69 C70 C66 . . 108.7(4) ?
C69 C70 Fe7 . . 71.1(2) ?
C66 C70 Fe7 . . 70.6(2) ?
C69 C70 H70 . . 125.6 ?
C66 C70 H70 . . 125.6 ?
Fe7 C70 H70 . . 125.6 ?
C72 C71 C75 . . 108.1(5) ?
C72 C71 Fe8 . . 70.4(3) ?
C75 C71 Fe8 . . 70.4(3) ?
C72 C71 H71 . . 125.9 ?
C75 C71 H71 . . 125.9 ?
Fe8 C71 H71 . . 125.9 ?
C73 C72 C71 . . 108.5(4) ?
C73 C72 Fe8 . . 70.8(3) ?
C71 C72 Fe8 . . 70.0(3) ?
C73 C72 H72 . . 125.8 ?
C71 C72 H72 . . 125.8 ?
Fe8 C72 H72 . . 125.8 ?
C72 C73 C74 . . 108.6(4) ?
C72 C73 Fe8 . . 70.0(3) ?
C74 C73 Fe8 . . 70.1(3) ?
C72 C73 H73 . . 125.7 ?
C74 C73 H73 . . 125.7 ?
Fe8 C73 H73 . . 125.7 ?
C73 C74 C75 . . 106.7(4) ?
C73 C74 Fe8 . . 70.0(3) ?
C75 C74 Fe8 . . 69.6(3) ?
C73 C74 H74 . . 126.6 ?
C75 C74 H74 . . 126.6 ?
Fe8 C74 H74 . . 126.6 ?
C71 C75 C74 . . 108.1(4) ?
C71 C75 Fe8 . . 69.9(3) ?
C74 C75 Fe8 . . 70.3(3) ?
C71 C75 H75 . . 125.9 ?
C74 C75 H75 . . 125.9 ?
Fe8 C75 H75 . . 125.9 ?
C77 C76 C80 . . 108.2(5) ?
C77 C76 Fe8 . . 70.1(3) ?
C80 C76 Fe8 . . 69.7(3) ?
C77 C76 H76 . . 125.9 ?
C80 C76 H76 . . 125.9 ?
Fe8 C76 H76 . . 125.9 ?
C76 C77 C78 . . 108.0(5) ?
C76 C77 Fe8 . . 70.4(3) ?
C78 C77 Fe8 . . 70.4(3) ?
C76 C77 H77 . . 126.0 ?
C78 C77 H77 . . 126.0 ?
Fe8 C77 H77 . . 126.0 ?
C79 C78 C77 . . 108.2(5) ?
C79 C78 Fe8 . . 69.6(3) ?
C77 C78 Fe8 . . 70.0(3) ?
C79 C78 H78 . . 125.9 ?
C77 C78 H78 . . 125.9 ?
Fe8 C78 H78 . . 125.9 ?
C78 C79 C80 . . 108.4(5) ?
C78 C79 Fe8 . . 70.8(3) ?
C80 C79 Fe8 . . 70.4(3) ?
C78 C79 H79 . . 125.8 ?
C80 C79 H79 . . 125.8 ?
Fe8 C79 H79 . . 125.8 ?
C79 C80 C76 . . 107.1(5) ?
C79 C80 Fe8 . . 69.7(3) ?
C76 C80 Fe8 . . 70.2(3) ?
C79 C80 H80 . . 126.4 ?
C76 C80 H80 . . 126.4 ?
Fe8 C80 H80 . . 126.4 ?
F1 C81 F2 . . 108.6(4) ?
F1 C81 F3 . . 108.6(4) ?
F2 C81 F3 . . 107.4(4) ?
F1 C81 S1 . . 111.7(3) ?
F2 C81 S1 . . 111.6(3) ?
F3 C81 S1 . . 108.9(3) ?
F5 C82 F6 . . 108.7(4) ?
F5 C82 F4 . . 108.5(4) ?
F6 C82 F4 . . 107.6(4) ?
F5 C82 S2 . . 109.9(4) ?
F6 C82 S2 . . 111.0(4) ?
F4 C82 S2 . . 111.1(3) ?
F7 C83 F8 . . 108.5(4) ?
F7 C83 F9 . . 108.2(4) ?
F8 C83 F9 . . 107.7(5) ?
F7 C83 S3 . . 111.2(4) ?
F8 C83 S3 . . 109.5(3) ?
F9 C83 S3 . . 111.5(4) ?
F12 C84 F11 . . 109.2(4) ?
F12 C84 F10 . . 108.3(4) ?
F11 C84 F10 . . 108.2(4) ?
F12 C84 S4 . . 110.8(3) ?
F11 C84 S4 . . 111.1(3) ?
F10 C84 S4 . . 109.1(3) ?
F13 C85 F15 . . 108.2(4) ?
F13 C85 F14 . . 108.8(4) ?
F15 C85 F14 . . 107.6(5) ?
F13 C85 S5 . . 111.3(4) ?
F15 C85 S5 . . 109.9(3) ?
F14 C85 S5 . . 111.0(3) ?
F17 C86 F16 . . 108.5(4) ?
F17 C86 F18 . . 108.3(4) ?
F16 C86 F18 . . 108.1(4) ?
F17 C86 S6 . . 111.3(3) ?
F16 C86 S6 . . 110.9(3) ?
F18 C86 S6 . . 109.7(3) ?
F19 C87 F21 . . 108.6(4) ?
F19 C87 F20 . . 107.7(4) ?
F21 C87 F20 . . 107.9(4) ?
F19 C87 S7 . . 111.6(3) ?
F21 C87 S7 . . 111.2(3) ?
F20 C87 S7 . . 109.8(3) ?
F24 C88 F23 . . 108.8(4) ?
F24 C88 F22 . . 108.2(4) ?
F23 C88 F22 . . 108.3(4) ?
F24 C88 S8 . . 111.7(3) ?
F23 C88 S8 . . 110.4(3) ?
F22 C88 S8 . . 109.3(3) ?
F32 C91 F33 . . 108.4(5) ?
F32 C91 F31 . . 107.8(5) ?
F33 C91 F31 . . 107.7(4) ?
F32 C91 S11 . . 111.4(4) ?
F33 C91 S11 . . 110.8(4) ?
F31 C91 S11 . . 110.6(4) ?
F35 C92 F34 . . 108.3(4) ?
F35 C92 F36 . . 108.8(4) ?
F34 C92 F36 . . 106.3(4) ?
F35 C92 S12 . . 113.0(3) ?
F34 C92 S12 . . 109.2(3) ?
F36 C92 S12 . . 111.0(3) ?
F38 C93 F37 . . 108.6(4) ?
F38 C93 F39 . . 108.2(4) ?
F37 C93 F39 . . 108.3(4) ?
F38 C93 S13 . . 111.0(3) ?
F37 C93 S13 . . 111.2(3) ?
F39 C93 S13 . . 109.4(3) ?
F42 C94 F41 . . 108.3(4) ?
F42 C94 F40 . . 108.1(4) ?
F41 C94 F40 . . 108.4(4) ?
F42 C94 S14 . . 111.0(3) ?
F41 C94 S14 . . 111.0(3) ?
F40 C94 S14 . . 110.1(3) ?
F43 C95 F44 . . 108.4(4) ?
F43 C95 F45 . . 108.2(4) ?
F44 C95 F45 . . 107.1(4) ?
F43 C95 S15 . . 111.7(4) ?
F44 C95 S15 . . 111.9(3) ?
F45 C95 S15 . . 109.4(3) ?
F46 C96 F47 . . 109.1(4) ?
F46 C96 F48 . . 107.2(4) ?
F47 C96 F48 . . 108.3(5) ?
F46 C96 S16 . . 110.9(4) ?
F47 C96 S16 . . 110.1(4) ?
F48 C96 S16 . . 111.1(3) ?

loop_
_geom_bond_atom_site_label_1
_geom_bond_atom_site_label_2
_geom_bond_site_symmetry_2
_geom_bond_distance
_geom_bond_publ_flag
S9 O18 . 1.425(4) ?
S9 O17 . 1.431(4) ?
S9 N5 . 1.573(4) ?
S9 C89 . 1.882(8) ?
S10 O19 . 1.425(4) ?
S10 O20 . 1.426(4) ?
S10 N5 . 1.583(4) ?
S10 C90 . 1.830(10) ?
F25 C89 . 1.329(8) ?
F26 C89 . 1.316(9) ?
F27 C89 . 1.254(12) ?
C90 F28 . 1.313(9) ?
C90 F29 . 1.324(11) ?
C90 F30 . 1.337(10) ?
N5A S10A . 1.48(4) ?
N5A S9A . 1.63(5) ?
S9A O18A . 1.39(4) ?
S9A O17A . 1.44(3) ?
S9A C89A . 1.53(4) ?
S10A O19A . 1.40(4) ?
S10A O20A . 1.44(4) ?
S10A C90A . 1.89(8) ?
F25A C89A . 1.30(5) ?
F26A C89A . 1.68(5) ?
F27A C89A . 1.59(6) ?
F28A C90A . 1.50(8) ?
F29A C90A . 1.14(8) ?
F30A C90A . 1.33(7) ?
C21 C25 . 1.42 ?
C21 C22 . 1.42 ?
C21 Fe3 . 2.086(8) ?
C21 H21 . 1.0 ?
C22 C23 . 1.42 ?
C22 Fe3 . 2.086(5) ?
C22 H22 . 1.0 ?
C23 C24 . 1.42 ?
C23 Fe3 . 2.068(5) ?
C23 H23 . 1.0 ?
C24 C25 . 1.42 ?
C24 Fe3 . 2.056(6) ?
C24 H24 . 1.0 ?
C25 Fe3 . 2.068(8) ?
C25 H25 . 1.0 ?
C21A C22A . 1.42 ?
C21A C25A . 1.42 ?
C21A Fe3 . 2.11(2) ?
C21A H21A . 1.0 ?
C22A C23A . 1.42 ?
C22A Fe3 . 2.110(16) ?
C22A H22A . 1.0 ?
C23A C24A . 1.42 ?
C23A Fe3 . 2.151(16) ?
C23A H23A . 1.0 ?
C24A C25A . 1.42 ?
C24A Fe3 . 2.175(13) ?
C24A H24A . 1.0 ?
C25A Fe3 . 2.15(2) ?
C25A H25A . 1.0 ?
Fe1 C3 . 2.052(6) ?
Fe1 C8 . 2.070(5) ?
Fe1 C9 . 2.070(4) ?
Fe1 C7 . 2.074(5) ?
Fe1 C2 . 2.074(5) ?
Fe1 C6 . 2.076(4) ?
Fe1 C10 . 2.078(5) ?
Fe1 C1 . 2.080(6) ?
Fe1 C4 . 2.081(6) ?
Fe1 C5 . 2.090(5) ?
F1 C81 . 1.316(5) ?
O1 S1 . 1.430(3) ?
S1 O2 . 1.426(3) ?
S1 N1 . 1.583(4) ?
S1 C81 . 1.838(5) ?
N1 S2 . 1.581(4) ?
C1 C5 . 1.387(9) ?
C1 C2 . 1.399(11) ?
C1 H1 . 1.0 ?
Fe2 C18 . 2.067(5) ?
Fe2 C19 . 2.070(5) ?
Fe2 C14 . 2.070(4) ?
Fe2 C20 . 2.072(5) ?
Fe2 C13 . 2.082(4) ?
Fe2 C16 . 2.084(4) ?
Fe2 C15 . 2.085(4) ?
Fe2 C17 . 2.088(4) ?
Fe2 C11 . 2.096(4) ?
Fe2 C12 . 2.103(4) ?
F2 C81 . 1.322(6) ?
S2 O3 . 1.423(4) ?
S2 O4 . 1.423(3) ?
S2 C82 . 1.835(5) ?
N2 S3 . 1.576(4) ?
N2 S4 . 1.584(4) ?
C2 C3 . 1.383(13) ?
C2 H2 . 1.0 ?
Fe3 C27 . 2.071(5) ?
Fe3 C30 . 2.078(5) ?
Fe3 C26 . 2.079(5) ?
Fe3 C28 . 2.088(5) ?
Fe3 C29 . 2.090(5) ?
F3 C81 . 1.331(6) ?
S3 O5 . 1.424(4) ?
S3 O6 . 1.431(3) ?
S3 C83 . 1.826(5) ?
N3 S5 . 1.578(4) ?
N3 S6 . 1.587(4) ?
C3 C4 . 1.379(13) ?
C3 H3 . 1.0 ?
Fe4 C37 . 2.065(5) ?
Fe4 C38 . 2.070(5) ?
Fe4 C36 . 2.076(5) ?
Fe4 C39 . 2.078(5) ?
Fe4 C32 . 2.081(5) ?
Fe4 C40 . 2.085(5) ?
Fe4 C31 . 2.090(5) ?
Fe4 C33 . 2.092(5) ?
Fe4 C34 . 2.096(5) ?
Fe4 C35 . 2.098(5) ?
F4 C82 . 1.339(7) ?
S4 O7 . 1.427(3) ?
S4 O8 . 1.430(3) ?
S4 C84 . 1.834(5) ?
N4 S7 . 1.574(3) ?
N4 S8 . 1.579(4) ?
C4 C5 . 1.372(11) ?
C4 H4 . 1.0 ?
Fe5 C45 . 2.064(5) ?
Fe5 C47 . 2.070(6) ?
Fe5 C41 . 2.071(5) ?
Fe5 C46 . 2.079(5) ?
Fe5 C49 . 2.080(5) ?
Fe5 C50 . 2.082(5) ?
Fe5 C44 . 2.084(5) ?
Fe5 C48 . 2.084(5) ?
Fe5 C42 . 2.088(5) ?
Fe5 C43 . 2.094(5) ?
F5 C82 . 1.319(6) ?
S5 O9 . 1.424(4) ?
S5 O10 . 1.430(3) ?
S5 C85 . 1.824(5) ?
C5 H5 . 1.0 ?
F9 C83 . 1.322(6) ?
C9 C8 . 1.422(7) ?
C9 C10 . 1.423(7) ?
C9 H9 . 1.0 ?
Fe8 C79 . 2.074(5) ?
Fe8 C71 . 2.074(5) ?
Fe8 C72 . 2.078(5) ?
Fe8 C75 . 2.080(5) ?
Fe8 C80 . 2.082(5) ?
Fe8 C77 . 2.084(5) ?
Fe8 C76 . 2.088(5) ?
Fe8 C78 . 2.089(5) ?
Fe8 C73 . 2.089(5) ?
Fe8 C74 . 2.090(5) ?
F8 C83 . 1.318(6) ?
S8 O15 . 1.428(3) ?
S8 O16 . 1.431(3) ?
S8 C88 . 1.830(5) ?
N8 S16 . 1.577(4) ?
N8 S15 . 1.584(4) ?
C8 C7 . 1.416(7) ?
C8 H8 . 1.0 ?
Fe7 C70 . 2.063(4) ?
Fe7 C61 . 2.065(5) ?
Fe7 C65 . 2.071(5) ?
Fe7 C64 . 2.076(5) ?
Fe7 C66 . 2.080(4) ?
Fe7 C69 . 2.086(4) ?
Fe7 C62 . 2.086(5) ?
Fe7 C63 . 2.087(4) ?
Fe7 C68 . 2.102(4) ?
Fe7 C67 . 2.105(4) ?
F7 C83 . 1.314(6) ?
S7 O13 . 1.431(3) ?
S7 O14 . 1.433(3) ?
S7 C87 . 1.823(5) ?
N7 S14 . 1.577(4) ?
N7 S13 . 1.577(4) ?
C7 C6 . 1.400(8) ?
C7 H7 . 1.0 ?
Fe6 C51 . 2.072(5) ?
Fe6 C55 . 2.073(5) ?
Fe6 C58 . 2.076(5) ?
Fe6 C54 . 2.077(5) ?
Fe6 C52 . 2.076(5) ?
Fe6 C57 . 2.079(6) ?
Fe6 C56 . 2.080(5) ?
Fe6 C60 . 2.082(5) ?
Fe6 C53 . 2.087(4) ?
Fe6 C59 . 2.092(5) ?
F6 C82 . 1.322(6) ?
S6 O11 . 1.426(3) ?
S6 O12 . 1.427(3) ?
S6 C86 . 1.834(5) ?
N6 S12 . 1.573(5) ?
N6 S11 . 1.573(5) ?
C6 C10 . 1.415(7) ?
C6 H6 . 1.0 ?
F10 C84 . 1.330(5) ?
C10 H10 . 1.0 ?
S11 O21 . 1.417(4) ?
S11 O22 . 1.428(4) ?
S11 C91 . 1.835(6) ?
F11 C84 . 1.321(6) ?
C11 C12 . 1.422(6) ?
C11 C15 . 1.424(6) ?
C11 H11 . 1.0 ?
S12 O23 . 1.431(3) ?
S12 O24 . 1.432(4) ?
S12 C92 . 1.822(5) ?
F12 C84 . 1.312(6) ?
C12 C13 . 1.424(6) ?
C12 H12 . 1.0 ?
S13 O25 . 1.431(4) ?
S13 O26 . 1.431(3) ?
S13 C93 . 1.833(5) ?
F13 C85 . 1.314(6) ?
C13 C14 . 1.426(6) ?
C13 H13 . 1.0 ?
S14 O27 . 1.430(3) ?
S14 O28 . 1.433(3) ?
S14 C94 . 1.823(4) ?
F14 C85 . 1.330(7) ?
C14 C15 . 1.414(6) ?
C14 H14 . 1.0 ?
S15 O29 . 1.421(4) ?
S15 O30 . 1.429(3) ?
S15 C95 . 1.834(5) ?
F15 C85 . 1.325(6) ?
C15 H15 . 1.0 ?
S16 O32 . 1.418(4) ?
S16 O31 . 1.426(4) ?
S16 C96 . 1.838(5) ?
F16 C86 . 1.325(6) ?
C16 C17 . 1.414(7) ?
C16 C20 . 1.418(7) ?
C16 H16 . 1.0 ?
F17 C86 . 1.324(6) ?
C17 C18 . 1.404(7) ?
C17 H17 . 1.0 ?
C18 C19 . 1.420(7) ?
C18 H18 . 1.0 ?
F18 C86 . 1.331(5) ?
F19 C87 . 1.325(6) ?
C19 C20 . 1.406(8) ?
C19 H19 . 1.0 ?
F20 C87 . 1.341(5) ?
C20 H20 . 1.0 ?
F21 C87 . 1.327(5) ?
F22 C88 . 1.326(5) ?
F23 C88 . 1.325(6) ?
F24 C88 . 1.324(6) ?
C26 C27 . 1.410(8) ?
C26 C30 . 1.417(8) ?
C26 H26 . 1.0 ?
C27 C28 . 1.401(7) ?
C27 H27 . 1.0 ?
C28 C29 . 1.420(7) ?
C28 H28 . 1.0 ?
C29 C30 . 1.417(7) ?
C29 H29 . 1.0 ?
C30 H30 . 1.0 ?
C31 C35 . 1.400(7) ?
C31 C32 . 1.411(7) ?
C31 H31 . 1.0 ?
F31 C91 . 1.335(6) ?
C32 C33 . 1.421(7) ?
C32 H32 . 1.0 ?
F32 C91 . 1.315(7) ?
C33 C34 . 1.406(7) ?
C33 H33 . 1.0 ?
F33 C91 . 1.318(6) ?
C35 C34 . 1.423(7) ?
C35 H35 . 1.0 ?
F35 C92 . 1.307(6) ?
C34 H34 . 1.0 ?
F34 C92 . 1.337(6) ?
C37 C38 . 1.407(8) ?
C37 C36 . 1.420(8) ?
C37 H37 . 1.0 ?
F37 C93 . 1.324(6) ?
C36 C40 . 1.424(8) ?
C36 H36 . 1.0 ?
F36 C92 . 1.341(5) ?
C38 C39 . 1.404(8) ?
C38 H38 . 1.0 ?
F38 C93 . 1.318(6) ?
C39 C40 . 1.419(7) ?
C39 H39 . 1.0 ?
F39 C93 . 1.334(5) ?
C40 H40 . 1.0 ?
F40 C94 . 1.331(5) ?
C41 C45 . 1.376(9) ?
C41 C42 . 1.435(8) ?
C41 H41 . 1.0 ?
F41 C94 . 1.328(5) ?
C45 C44 . 1.399(8) ?
C45 H45 . 1.0 ?
F45 C95 . 1.325(6) ?
C44 C43 . 1.423(7) ?
C44 H44 . 1.0 ?
F44 C95 . 1.324(6) ?
C43 C42 . 1.408(7) ?
C43 H43 . 1.0 ?
F43 C95 . 1.318(6) ?
C42 H42 . 1.0 ?
F42 C94 . 1.326(6) ?
C47 C46 . 1.409(9) ?
C47 C48 . 1.424(9) ?
C47 H47 . 1.0 ?
F47 C96 . 1.323(6) ?
C46 C50 . 1.427(8) ?
C46 H46 . 1.0 ?
F46 C96 . 1.323(6) ?
C49 C48 . 1.414(8) ?
C49 C50 . 1.415(8) ?
C49 H49 . 1.0 ?
C48 H48 . 1.0 ?
F48 C96 . 1.340(7) ?
C50 H50 . 1.0 ?
C54 C53 . 1.412(7) ?
C54 C55 . 1.416(7) ?
C54 H54 . 1.0 ?
C53 C52 . 1.418(7) ?
C53 H53 . 1.0 ?
C52 C51 . 1.404(8) ?
C52 H52 . 1.0 ?
C51 C55 . 1.402(8) ?
C51 H51 . 1.0 ?
C55 H55 . 1.0 ?
C58 C59 . 1.400(8) ?
C58 C57 . 1.402(10) ?
C58 H58 . 1.0 ?
C57 C56 . 1.399(9) ?
C57 H57 . 1.0 ?
C56 C60 . 1.417(8) ?
C56 H56 . 1.0 ?
C59 C60 . 1.412(8) ?
C59 H59 . 1.0 ?
C60 H60 . 1.0 ?
C61 C62 . 1.407(7) ?
C61 C65 . 1.419(7) ?
C61 H61 . 1.0 ?
C62 C63 . 1.406(7) ?
C62 H62 . 1.0 ?
C63 C64 . 1.433(7) ?
C63 H63 . 1.0 ?
C64 C65 . 1.406(8) ?
C64 H64 . 1.0 ?
C65 H65 . 1.0 ?
C66 C70 . 1.420(6) ?
C66 C67 . 1.426(6) ?
C66 H66 . 1.0 ?
C67 C68 . 1.420(6) ?
C67 H67 . 1.0 ?
C68 C69 . 1.428(6) ?
C68 H68 . 1.0 ?
C69 C70 . 1.406(6) ?
C69 H69 . 1.0 ?
C70 H70 . 1.0 ?
C71 C72 . 1.407(7) ?
C71 C75 . 1.410(7) ?
C71 H71 . 1.0 ?
C72 C73 . 1.400(7) ?
C72 H72 . 1.0 ?
C73 C74 . 1.424(6) ?
C73 H73 . 1.0 ?
C74 C75 . 1.430(8) ?
C74 H74 . 1.0 ?
C75 H75 . 1.0 ?
C76 C77 . 1.409(7) ?
C76 C80 . 1.429(8) ?
C76 H76 . 1.0 ?
C77 C78 . 1.414(7) ?
C77 H77 . 1.0 ?
C78 C79 . 1.409(8) ?
C78 H78 . 1.0 ?
C79 C80 . 1.419(8) ?
C79 H79 . 1.0 ?
C80 H80 . 1.0 ?
